data_2216030
loop_
_publ_author_name
'Lancaster, Richard'
'Pritchard, Robin G.'

_publ_section_title
;
 Dichloridobis(triphenylphosphine oxide)cobalt(II) methanol
 0.125-solvate, a lamellar structure
;
_journal_coeditor_code KJ2068
_journal_issue 11
_journal_name_full 'Acta Crystallographica Section E'
_journal_page_first m2783
_journal_page_last m2784
_journal_paper_doi 10.1107/S1600536807050726
_journal_volume 63
_journal_year 2007
_chemical_formula_iupac '[Co Cl2 (C18 H15 O1 P1)2], 0.125C H4 O'
_chemical_formula_moiety 'C36 H30 Cl2 Co O2 P2, 0.125(C H4 O)'
_chemical_formula_sum 'C36.125 H30.5 Cl2 Co O2.125 P2'
_chemical_formula_weight 690.13
_chemical_name_systematic
;
Dichloridobis(triphenylphosphine oxide)cobalt(II) methanol solvate
;
_space_group_IT_number 9
_symmetry_cell_setting monoclinic
_symmetry_space_group_name_Hall 'C -2yc'
_symmetry_space_group_name_H-M 'C 1 c 1'
_audit_creation_method 'WinGX routine CIF_UPDATE'
_cell_angle_alpha 90
_cell_angle_beta 120.3680(10)
_cell_angle_gamma 90
_cell_formula_units_Z 16
_cell_length_a 21.3691(3)
_cell_length_b 37.1989(8)
_cell_length_c 19.4382(5)
_cell_measurement_reflns_used 12813
_cell_measurement_temperature 150(2)
_cell_measurement_theta_max 26.022
_cell_measurement_theta_min 1.018
_cell_volume 13331.5(5)
_computing_cell_refinement 'SCALEPACK (Otwinowski & Minor, 1997)'
_computing_data_collection 'COLLECT (Nonius, 1998)'
_computing_data_reduction 'SCALEPACK  and DENZO (Otwinowski & Minor 1997)'
_computing_molecular_graphics
;
ORTEP-3 for Windows (Farrugia, 1997) and PLATON (Spek, 2003)
;
_computing_publication_material 'WinGX (Farrugia, 1999)'
_computing_structure_refinement 'SHELXL97 (Sheldrick, 1997)'
_computing_structure_solution 'SIR97 (Altomare <i>et al.</i>, 1999)'
_diffrn_measured_fraction_theta_full 0.997
_diffrn_measured_fraction_theta_max 0.997
_diffrn_measurement_device '95mm CCD camera on \k-goniostat'
_diffrn_measurement_device_type 'Bruker--Nonius KappaCCD'
_diffrn_measurement_method 'CCD rotation images, thick slices'
_diffrn_radiation_type MoK\a
_diffrn_radiation_wavelength 0.71073
_diffrn_reflns_av_R_equivalents 0.095
_diffrn_reflns_limit_h_max 26
_diffrn_reflns_limit_h_min 0
_diffrn_reflns_limit_k_max 45
_diffrn_reflns_limit_k_min 0
_diffrn_reflns_limit_l_max 20
_diffrn_reflns_limit_l_min -23
_diffrn_reflns_number 13073
_diffrn_reflns_theta_full 26
_diffrn_reflns_theta_max 26
_diffrn_reflns_theta_min 2.95
_exptl_absorpt_coefficient_mu 0.803
_exptl_absorpt_correction_T_max 0.961
_exptl_absorpt_correction_T_min 0.8432
_exptl_absorpt_correction_type multi-scan
_exptl_absorpt_process_details
;
(Blessing, 1995)
;
_exptl_crystal_colour Blue
_exptl_crystal_density_diffrn 1.375
_exptl_crystal_density_method 'not measured'
_exptl_crystal_description prism
_exptl_crystal_F_000 5683
_exptl_crystal_size_max 0.22
_exptl_crystal_size_mid 0.12
_exptl_crystal_size_min 0.05
_refine_diff_density_max 0.63
_refine_diff_density_min -0.478
_refine_ls_abs_structure_details 'Flack (1983)'
_refine_ls_abs_structure_Flack 0.40(4)
_refine_ls_extinction_method none
_refine_ls_goodness_of_fit_ref 1.068
_refine_ls_hydrogen_treatment constr
_refine_ls_matrix_type full
_refine_ls_number_parameters 1559
_refine_ls_number_reflns 13073
_refine_ls_number_restraints 2
_refine_ls_restrained_S_all 1.068
_refine_ls_R_factor_gt 0.0594
_refine_ls_shift/su_max 0.021
_refine_ls_structure_factor_coef Fsqd
_refine_ls_weighting_details 'calc w=1/[\s^2^(Fo^2^)+(0.0321P)^2^+57.6187P] where P=(Fo^2^+2Fc^2^)/3'
_refine_ls_weighting_scheme calc
_refine_ls_wR_factor_ref 0.1328
_reflns_number_gt 9468
_reflns_number_total 13073
_reflns_threshold_expression I>2\s(I)
_cod_data_source_file kj2068.cif
_cod_data_source_block I
_cod_original_cell_volume 13331.4(5)
_cod_original_sg_symbol_H-M 'C c'
_cod_original_formula_sum 'C36.125 H30.50 Cl2 Co O2.125 P2'
_cod_database_code 2216030
_cod_database_fobs_code 2216030

loop_
_symmetry_equiv_pos_as_xyz
'x, y, z'
'x, -y, z+1/2'
'x+1/2, y+1/2, z'
'x+1/2, -y+1/2, z+1/2'

loop_
_atom_site_type_symbol
_atom_site_label
_atom_site_fract_x
_atom_site_fract_y
_atom_site_fract_z
_atom_site_U_iso_or_equiv
_atom_site_adp_type
_atom_site_calc_flag
_atom_site_refinement_flags
_atom_site_occupancy
Co Co1 0.23624(7) 0.03411(3) 0.23354(7) 0.0316(3) Uani d . 1
Cl Cl1 0.17186(13) -0.01712(6) 0.20175(15) 0.0449(6) Uani d . 1
Cl Cl2 0.25306(14) 0.06209(7) 0.14094(15) 0.0504(6) Uani d . 1
P P1 0.19873(12) 0.09329(6) 0.33721(14) 0.0340(5) Uani d . 1
P P2 0.39944(12) 0.00193(6) 0.37640(14) 0.0340(5) Uani d . 1
O O1 0.1945(3) 0.07046(15) 0.2710(4) 0.0415(15) Uani d . 1
O O2 0.3328(3) 0.02443(15) 0.3268(3) 0.0383(14) Uani d . 1
C C1 0.1204(4) 0.1213(2) 0.2980(5) 0.0321(18) Uani d . 1
C C2 0.0529(5) 0.1060(2) 0.2457(5) 0.037(2) Uani d . 1
H H2 0.0504 0.0814 0.2314 0.045 Uiso calc R 1
C C3 -0.0104(5) 0.1260(3) 0.2144(6) 0.045(2) Uani d . 1
H H3 -0.056 0.1151 0.1802 0.054 Uiso calc R 1
C C4 -0.0064(5) 0.1618(3) 0.2334(6) 0.045(2) Uani d . 1
H H4 -0.0495 0.1758 0.21 0.054 Uiso calc R 1
C C5 0.0590(5) 0.1778(2) 0.2860(6) 0.045(2) Uani d . 1
H H5 0.0605 0.2024 0.2998 0.053 Uiso calc R 1
C C6 0.1225(5) 0.1579(2) 0.3184(6) 0.043(2) Uani d . 1
H H6 0.1675 0.1688 0.3545 0.052 Uiso calc R 1
C C7 0.2000(5) 0.0668(2) 0.4141(5) 0.036(2) Uani d . 1
C C8 0.2302(5) 0.0319(2) 0.4279(6) 0.041(2) Uani d . 1
H H8 0.2495 0.023 0.3966 0.049 Uiso calc R 1
C C9 0.2314(6) 0.0107(3) 0.4870(6) 0.053(3) Uani d . 1
H H9 0.2526 -0.0125 0.4971 0.064 Uiso calc R 1
C C10 0.2013(5) 0.0236(3) 0.5326(6) 0.047(2) Uani d . 1
H H10 0.2 0.0089 0.5717 0.057 Uiso calc R 1
C C11 0.1742(5) 0.0579(3) 0.5192(6) 0.046(2) Uani d . 1
H H11 0.1561 0.067 0.5515 0.056 Uiso calc R 1
C C12 0.1720(5) 0.0794(2) 0.4618(5) 0.037(2) Uani d . 1
H H12 0.1518 0.1028 0.4537 0.044 Uiso calc R 1
C C13 0.2771(5) 0.1214(2) 0.3823(6) 0.043(2) Uani d . 1
C C14 0.2986(6) 0.1380(3) 0.3327(8) 0.071(4) Uani d . 1
H H14 0.2741 0.1324 0.2774 0.085 Uiso calc R 1
C C15 0.3552(7) 0.1624(4) 0.3639(12) 0.091(5) Uani d . 1
H H15 0.3694 0.174 0.3303 0.109 Uiso calc R 1
C C16 0.3907(7) 0.1696(3) 0.4444(14) 0.102(6) Uani d . 1
H H16 0.4289 0.1868 0.4659 0.122 Uiso calc R 1
C C17 0.3721(7) 0.1524(4) 0.4950(10) 0.092(5) Uani d . 1
H H17 0.398 0.157 0.5507 0.11 Uiso calc R 1
C C18 0.3154(6) 0.1286(3) 0.4627(7) 0.062(3) Uani d . 1
H H18 0.3022 0.1167 0.4968 0.074 Uiso calc R 1
C C19 0.3871(5) -0.0281(2) 0.4407(6) 0.038(2) Uani d . 1
C C20 0.4251(5) -0.0235(3) 0.5235(6) 0.047(2) Uani d . 1
H H20 0.4612 -0.0054 0.5473 0.057 Uiso calc R 1
C C21 0.4098(6) -0.0458(3) 0.5707(6) 0.052(3) Uani d . 1
H H21 0.4359 -0.0429 0.627 0.063 Uiso calc R 1
C C22 0.3572(5) -0.0717(3) 0.5366(6) 0.047(2) Uani d . 1
H H22 0.3464 -0.0864 0.5693 0.057 Uiso calc R 1
C C23 0.3197(5) -0.0765(2) 0.4549(7) 0.051(3) Uani d . 1
H H23 0.2837 -0.0947 0.4316 0.061 Uiso calc R 1
C C24 0.3347(5) -0.0547(2) 0.4065(6) 0.042(2) Uani d . 1
H H24 0.3091 -0.0581 0.3503 0.051 Uiso calc R 1
C C25 0.4728(4) 0.0318(2) 0.4387(5) 0.035(2) Uani d . 1
C C26 0.4551(5) 0.0652(2) 0.4549(6) 0.048(2) Uani d . 1
H H26 0.4056 0.0721 0.4308 0.057 Uiso calc R 1
C C27 0.5091(6) 0.0890(3) 0.5063(7) 0.055(3) Uani d . 1
H H27 0.497 0.1118 0.5182 0.066 Uiso calc R 1
C C28 0.5816(5) 0.0783(3) 0.5400(6) 0.052(3) Uani d . 1
H H28 0.6194 0.0944 0.5737 0.062 Uiso calc R 1
C C29 0.5983(5) 0.0451(3) 0.5246(6) 0.053(3) Uani d . 1
H H29 0.6478 0.0382 0.5487 0.064 Uiso calc R 1
C C30 0.5458(5) 0.0215(2) 0.4755(6) 0.043(2) Uani d . 1
H H31 0.5586 -0.0017 0.4664 0.052 Uiso calc R 1
C C31 0.4219(5) -0.0249(2) 0.3148(6) 0.041(2) Uani d . 1
C C32 0.3928(5) -0.0152(2) 0.2352(6) 0.044(2) Uani d . 1
H H32 0.3622 0.0052 0.2136 0.053 Uiso calc R 1
C C33 0.4101(6) -0.0365(3) 0.1888(6) 0.050(3) Uani d . 1
H H33 0.3899 -0.0304 0.1341 0.06 Uiso calc R 1
C C34 0.4545(6) -0.0655(3) 0.2173(7) 0.056(3) Uani d . 1
H H34 0.4646 -0.0794 0.183 0.067 Uiso calc R 1
C C35 0.4845(6) -0.0746(2) 0.2964(6) 0.048(2) Uani d . 1
H H35 0.5166 -0.0946 0.3173 0.058 Uiso calc R 1
C C36 0.4682(5) -0.0549(2) 0.3454(7) 0.048(2) Uani d . 1
H H36 0.4882 -0.0615 0.3997 0.057 Uiso calc R 1
Co Co2 0.01776(7) 0.30892(3) 0.23069(7) 0.0365(3) Uani d . 1
Cl Cl3 0.06155(13) 0.35607(8) 0.19555(17) 0.0569(7) Uani d . 1
Cl Cl4 -0.04817(15) 0.26942(8) 0.13493(17) 0.0672(8) Uani d . 1
P P3 0.17372(12) 0.27415(6) 0.37669(14) 0.0351(5) Uani d . 1
P P4 -0.07134(12) 0.32353(6) 0.32534(14) 0.0345(5) Uani d . 1
O O3 0.0947(3) 0.28277(16) 0.3247(4) 0.0406(14) Uani d . 1
O O4 -0.0449(3) 0.32921(16) 0.2674(4) 0.0430(15) Uani d . 1
C C37 0.1849(4) 0.2401(2) 0.4476(5) 0.0331(19) Uani d . 1
C C38 0.1271(5) 0.2343(2) 0.4603(6) 0.048(2) Uani d . 1
H H38 0.0823 0.2464 0.4285 0.057 Uiso calc R 1
C C39 0.1356(5) 0.2102(2) 0.5207(6) 0.045(2) Uani d . 1
H H39 0.0969 0.2065 0.5306 0.054 Uiso calc R 1
C C40 0.2018(6) 0.1919(2) 0.5662(6) 0.049(2) Uani d . 1
H H40 0.2077 0.1755 0.6065 0.059 Uiso calc R 1
C C41 0.2579(5) 0.1979(3) 0.5521(6) 0.046(2) Uani d . 1
H H41 0.3027 0.1856 0.583 0.055 Uiso calc R 1
C C42 0.2496(5) 0.2215(2) 0.4934(6) 0.046(2) Uani d . 1
H H42 0.2887 0.2251 0.484 0.055 Uiso calc R 1
C C43 0.2250(5) 0.3121(2) 0.4345(6) 0.038(2) Uani d . 1
C C44 0.2598(5) 0.3127(2) 0.5178(6) 0.042(2) Uani d . 1
H H44 0.2603 0.2918 0.5459 0.05 Uiso calc R 1
C C45 0.2929(5) 0.3431(3) 0.5586(7) 0.053(3) Uani d . 1
H H45 0.3159 0.3431 0.6151 0.063 Uiso calc R 1
C C46 0.2939(5) 0.3742(3) 0.5196(7) 0.050(3) Uani d . 1
H H46 0.3156 0.3955 0.5489 0.06 Uiso calc R 1
C C47 0.2625(6) 0.3738(2) 0.4366(7) 0.052(3) Uani d . 1
H H47 0.2645 0.3945 0.4091 0.063 Uiso calc R 1
C C48 0.2278(5) 0.3421(2) 0.3944(6) 0.043(2) Uani d . 1
H H48 0.2061 0.3415 0.3381 0.052 Uiso calc R 1
C C49 0.2130(5) 0.2594(2) 0.3191(5) 0.035(2) Uani d . 1
C C50 0.1683(6) 0.2418(3) 0.2482(6) 0.051(3) Uani d . 1
H H50 0.1184 0.2386 0.2308 0.061 Uiso calc R 1
C C51 0.1966(6) 0.2289(3) 0.2020(6) 0.058(3) Uani d . 1
H H51 0.1664 0.2161 0.1541 0.069 Uiso calc R 1
C C52 0.2690(6) 0.2347(3) 0.2264(7) 0.055(3) Uani d . 1
H H52 0.2881 0.2262 0.1947 0.066 Uiso calc R 1
C C53 0.3138(6) 0.2529(3) 0.2971(7) 0.052(3) Uani d . 1
H H53 0.3633 0.2569 0.3133 0.063 Uiso calc R 1
C C54 0.2863(5) 0.2651(2) 0.3438(6) 0.047(2) Uani d . 1
H H55 0.317 0.2773 0.3925 0.057 Uiso calc R 1
C C55 -0.0763(5) 0.2771(2) 0.3463(6) 0.042(2) Uani d . 1
C C56 -0.1099(6) 0.2535(3) 0.2799(8) 0.067(3) Uani d . 1
H H56 -0.1265 0.2622 0.2275 0.08 Uiso calc R 1
C C57 -0.1180(8) 0.2177(3) 0.2927(11) 0.088(5) Uani d . 1
H H57 -0.1397 0.2017 0.2486 0.106 Uiso calc R 1
C C58 -0.0958(8) 0.2051(3) 0.3663(13) 0.093(6) Uani d . 1
H H58 -0.103 0.1804 0.3735 0.112 Uiso calc R 1
C C59 -0.0631(7) 0.2274(4) 0.4309(10) 0.079(4) Uani d . 1
H H59 -0.0474 0.2181 0.4827 0.095 Uiso calc R 1
C C60 -0.0523(6) 0.2640(3) 0.4216(8) 0.063(3) Uani d . 1
H H60 -0.0289 0.2794 0.4667 0.076 Uiso calc R 1
C C61 -0.1606(5) 0.3421(2) 0.2862(5) 0.039(2) Uani d . 1
C C62 -0.2135(5) 0.3264(3) 0.2978(6) 0.052(3) Uani d . 1
H H62 -0.2043 0.3041 0.3251 0.062 Uiso calc R 1
C C63 -0.2791(6) 0.3432(4) 0.2699(7) 0.072(4) Uani d . 1
H H63 -0.3145 0.3326 0.2794 0.086 Uiso calc R 1
C C64 -0.2942(7) 0.3742(4) 0.2291(7) 0.072(4) Uani d . 1
H H64 -0.3402 0.3853 0.2098 0.086 Uiso calc R 1
C C65 -0.2426(7) 0.3904(3) 0.2151(7) 0.067(3) Uani d . 1
H H65 -0.2527 0.4125 0.1871 0.08 Uiso calc R 1
C C66 -0.1771(6) 0.3736(3) 0.2424(6) 0.050(2) Uani d . 1
H H66 -0.1425 0.3838 0.2311 0.06 Uiso calc R 1
C C67 -0.0137(5) 0.3467(2) 0.4187(6) 0.040(2) Uani d . 1
C C68 -0.0408(5) 0.3602(3) 0.4641(6) 0.045(2) Uani d . 1
H H68 -0.0907 0.3571 0.4469 0.054 Uiso calc R 1
C C69 0.0034(6) 0.3782(3) 0.5342(7) 0.058(3) Uani d . 1
H H69 -0.0154 0.3873 0.5658 0.069 Uiso calc R 1
C C70 0.0753(6) 0.3828(3) 0.5573(7) 0.066(3) Uani d . 1
H H70 0.1062 0.3956 0.605 0.079 Uiso calc R 1
C C71 0.1034(6) 0.3690(3) 0.5124(8) 0.069(3) Uani d . 1
H H71 0.1534 0.3719 0.5297 0.083 Uiso calc R 1
C C72 0.0586(5) 0.3512(3) 0.4426(7) 0.056(3) Uani d . 1
H H72 0.0772 0.3421 0.411 0.067 Uiso calc R 1
Co Co3 0.76086(7) 0.06559(3) 0.23091(7) 0.0396(3) Uani d . 1
Cl Cl5 0.82120(15) 0.11451(7) 0.2284(2) 0.0675(9) Uani d . 1
Cl Cl6 0.69939(19) 0.03291(11) 0.1209(2) 0.1013(14) Uani d . 1
P P5 0.91512(12) 0.02897(6) 0.36261(14) 0.0328(5) Uani d . 1
P P6 0.67019(12) 0.07520(6) 0.32416(14) 0.0355(5) Uani d . 1
O O5 0.8341(3) 0.03541(15) 0.3196(4) 0.0379(14) Uani d . 1
O O6 0.6915(3) 0.08228(16) 0.2624(4) 0.0420(15) Uani d . 1
C C73 0.9351(5) -0.0082(2) 0.4286(5) 0.038(2) Uani d . 1
C C74 0.8812(6) -0.0227(3) 0.4394(6) 0.052(3) Uani d . 1
H H74 0.8335 -0.0132 0.4095 0.062 Uiso calc R 1
C C75 0.8941(8) -0.0505(3) 0.4920(8) 0.074(4) Uani d . 1
H H75 0.8563 -0.0604 0.4985 0.089 Uiso calc R 1
C C76 0.9645(9) -0.0635(3) 0.5350(7) 0.075(4) Uani d . 1
H H76 0.9746 -0.0825 0.5719 0.09 Uiso calc R 1
C C77 1.0200(8) -0.0503(3) 0.5267(7) 0.072(4) Uani d . 1
H H77 1.0675 -0.0601 0.5567 0.086 Uiso calc R 1
C C78 1.0055(6) -0.0223(3) 0.4735(7) 0.056(3) Uani d . 1
H H78 1.0435 -0.0125 0.4675 0.067 Uiso calc R 1
C C79 0.9670(4) 0.0655(2) 0.4244(5) 0.0337(19) Uani d . 1
C C80 0.9860(5) 0.0675(2) 0.5044(5) 0.039(2) Uani d . 1
H H80 0.9744 0.0482 0.528 0.047 Uiso calc R 1
C C81 1.0210(6) 0.0969(3) 0.5488(6) 0.052(3) Uani d . 1
H H81 1.0332 0.0978 0.603 0.062 Uiso calc R 1
C C82 1.0392(5) 0.1256(2) 0.5168(6) 0.046(2) Uani d . 1
H H82 1.0649 0.1456 0.5491 0.055 Uiso calc R 1
C C83 1.0194(5) 0.1246(2) 0.4374(6) 0.040(2) Uani d . 1
H H83 1.0304 0.1444 0.4145 0.048 Uiso calc R 1
C C84 0.9836(5) 0.0949(2) 0.3908(5) 0.038(2) Uani d . 1
H H84 0.9703 0.0945 0.3362 0.046 Uiso calc R 1
C C85 0.9460(5) 0.0185(2) 0.2945(5) 0.0338(19) Uani d . 1
C C86 0.8947(5) 0.0094(3) 0.2162(6) 0.046(2) Uani d . 1
H H86 0.8445 0.0096 0.1991 0.055 Uiso calc R 1
C C87 0.9178(6) 0.0002(3) 0.1632(6) 0.055(3) Uani d . 1
H H87 0.883 -0.0063 0.1101 0.067 Uiso calc R 1
C C88 0.9902(6) 0.0004(3) 0.1865(6) 0.050(3) Uani d . 1
H H88 1.0053 -0.0054 0.1495 0.061 Uiso calc R 1
C C89 1.0407(6) 0.0091(2) 0.2641(6) 0.044(2) Uani d . 1
H H89 1.0909 0.0082 0.2812 0.053 Uiso calc R 1
C C90 1.0187(5) 0.0191(2) 0.3171(6) 0.040(2) Uani d . 1
H H90 1.0538 0.0265 0.3695 0.048 Uiso calc R 1
C C91 0.5798(4) 0.0913(2) 0.2897(5) 0.0346(19) Uani d . 1
C C92 0.5616(5) 0.1253(2) 0.2527(6) 0.049(2) Uani d . 1
H H92 0.596 0.1385 0.2455 0.059 Uiso calc R 1
C C93 0.4935(5) 0.1395(2) 0.2269(6) 0.045(2) Uani d . 1
H H93 0.4812 0.1624 0.2021 0.054 Uiso calc R 1
C C94 0.4431(5) 0.1204(3) 0.2370(6) 0.053(3) Uani d . 1
H H94 0.3963 0.1303 0.2191 0.064 Uiso calc R 1
C C95 0.4602(5) 0.0876(3) 0.2725(7) 0.057(3) Uani d . 1
H H95 0.4252 0.0747 0.2791 0.069 Uiso calc R 1
C C96 0.5290(5) 0.0725(3) 0.2996(6) 0.046(2) Uani d . 1
H H96 0.5406 0.0496 0.3247 0.056 Uiso calc R 1
C C97 0.7287(5) 0.0986(3) 0.4149(6) 0.043(2) Uani d . 1
C C98 0.7045(6) 0.1095(3) 0.4662(6) 0.059(3) Uani d . 1
H H98 0.6567 0.1037 0.4542 0.071 Uiso calc R 1
C C99 0.7508(6) 0.1289(3) 0.5354(7) 0.068(3) Uani d . 1
H H99 0.7339 0.1365 0.5698 0.081 Uiso calc R 1
C C100 0.8202(6) 0.1371(3) 0.5540(7) 0.066(3) Uani d . 1
H H100 0.8518 0.1497 0.6018 0.079 Uiso calc R 1
C C101 0.8438(6) 0.1268(3) 0.5018(8) 0.072(4) Uani d . 1
H H101 0.891 0.1332 0.5131 0.086 Uiso calc R 1
C C102 0.7993(5) 0.1073(3) 0.4343(6) 0.051(3) Uani d . 1
H H102 0.8169 0.0996 0.4005 0.061 Uiso calc R 1
C C103 0.6704(5) 0.0288(3) 0.3438(7) 0.054(3) Uani d . 1
C C104 0.6970(7) 0.0140(3) 0.4187(9) 0.073(4) Uani d . 1
H H104 0.7208 0.029 0.4644 0.088 Uiso calc R 1
C C105 0.6894(10) -0.0224(5) 0.4279(15) 0.123(8) Uani d . 1
H H105 0.707 -0.0318 0.4799 0.147 Uiso calc R 1
C C106 0.6571(11) -0.0450(4) 0.3638(17) 0.124(9) Uani d . 1
H H106 0.6524 -0.07 0.3707 0.149 Uiso calc R 1
C C107 0.6317(8) -0.0307(3) 0.2894(13) 0.103(6) Uani d . 1
H H107 0.6096 -0.0462 0.2444 0.123 Uiso calc R 1
C C108 0.6372(6) 0.0056(3) 0.2777(9) 0.069(4) Uani d . 1
H H208 0.6187 0.0147 0.2253 0.083 Uiso calc R 1
Co Co4 0.48535(7) 0.28576(3) 0.22196(7) 0.0389(3) Uani d . 1
Cl Cl7 0.42672(15) 0.23383(7) 0.20164(19) 0.0641(8) Uani d . 1
Cl Cl8 0.50554(17) 0.31232(9) 0.13040(18) 0.0708(9) Uani d . 1
P P7 0.44717(12) 0.35044(6) 0.31112(14) 0.0324(5) Uani d . 1
P P8 0.64544(12) 0.25569(6) 0.36922(14) 0.0354(5) Uani d . 1
O O7 0.4355(3) 0.32189(15) 0.2500(4) 0.0372(14) Uani d . 1
O O8 0.5810(3) 0.27918(15) 0.3206(4) 0.0392(14) Uani d . 1
C C109 0.5199(4) 0.3800(2) 0.3309(6) 0.037(2) Uani d . 1
C C110 0.5265(5) 0.3927(2) 0.2679(6) 0.044(2) Uani d . 1
H H110 0.4948 0.384 0.2156 0.053 Uiso calc R 1
C C111 0.5782(6) 0.4178(2) 0.2796(7) 0.052(3) Uani d . 1
H H111 0.5812 0.4266 0.2355 0.062 Uiso calc R 1
C C112 0.6262(5) 0.4304(2) 0.3560(6) 0.044(2) Uani d . 1
H H112 0.6622 0.4477 0.3645 0.053 Uiso calc R 1
C C113 0.6207(5) 0.4176(3) 0.4186(6) 0.051(2) Uani d . 1
H H113 0.6539 0.4259 0.4709 0.061 Uiso calc R 1
C C114 0.5688(5) 0.3932(2) 0.4082(6) 0.045(2) Uani d . 1
H H114 0.5656 0.385 0.4526 0.054 Uiso calc R 1
C C115 0.3671(5) 0.3770(2) 0.2760(5) 0.0341(19) Uani d . 1
C C116 0.3018(5) 0.3588(3) 0.2486(6) 0.051(3) Uani d . 1
H H116 0.3011 0.3333 0.2458 0.061 Uiso calc R 1
C C117 0.2384(5) 0.3771(3) 0.2256(6) 0.058(3) Uani d . 1
H H117 0.1941 0.3646 0.2084 0.069 Uiso calc R 1
C C118 0.2408(6) 0.4149(4) 0.2282(7) 0.068(3) Uani d . 1
H H118 0.1973 0.428 0.2115 0.081 Uiso calc R 1
C C119 0.3041(6) 0.4331(3) 0.2540(7) 0.071(4) Uani d . 1
H H119 0.3046 0.4586 0.2557 0.086 Uiso calc R 1
C C120 0.3672(5) 0.4142(3) 0.2777(6) 0.051(3) Uani d . 1
H H120 0.4113 0.4269 0.2955 0.061 Uiso calc R 1
C C121 0.4630(5) 0.3306(2) 0.4026(5) 0.037(2) Uani d . 1
C C122 0.4421(6) 0.3481(3) 0.4511(6) 0.051(3) Uani d . 1
H H122 0.4188 0.3709 0.4355 0.062 Uiso calc R 1
C C123 0.4548(6) 0.3328(3) 0.5211(6) 0.059(3) Uani d . 1
H H123 0.441 0.3452 0.5542 0.07 Uiso calc R 1
C C124 0.4875(6) 0.2994(3) 0.5439(6) 0.054(3) Uani d . 1
H H124 0.4957 0.2888 0.5923 0.065 Uiso calc R 1
C C125 0.5077(6) 0.2819(3) 0.4973(7) 0.055(3) Uani d . 1
H H125 0.5291 0.2588 0.5124 0.066 Uiso calc R 1
C C126 0.4972(5) 0.2978(3) 0.4272(6) 0.050(2) Uani d . 1
H H126 0.5137 0.2858 0.3961 0.06 Uiso calc R 1
C C127 0.7198(5) 0.2838(2) 0.4323(6) 0.041(2) Uani d . 1
C C128 0.7929(5) 0.2735(3) 0.4630(6) 0.049(2) Uani d . 1
H H128 0.8041 0.251 0.4485 0.059 Uiso calc R 1
C C129 0.8482(5) 0.2966(3) 0.5148(6) 0.056(3) Uani d . 1
H H129 0.8975 0.29 0.5358 0.067 Uiso calc R 1
C C130 0.8314(6) 0.3288(3) 0.5354(7) 0.061(3) Uani d . 1
H H130 0.8697 0.3441 0.5712 0.074 Uiso calc R 1
C C131 0.7620(6) 0.3398(3) 0.5066(7) 0.058(3) Uani d . 1
H H131 0.752 0.3624 0.5214 0.07 Uiso calc R 1
C C132 0.7050(6) 0.3170(2) 0.4546(6) 0.051(3) Uani d . 1
H H132 0.6562 0.3242 0.4344 0.061 Uiso calc R 1
C C133 0.6312(5) 0.2253(2) 0.4311(5) 0.036(2) Uani d . 1
C C134 0.6720(6) 0.2265(3) 0.5137(7) 0.057(3) Uani d . 1
H H134 0.7114 0.2429 0.539 0.069 Uiso calc R 1
C C135 0.6555(7) 0.2037(3) 0.5608(7) 0.059(3) Uani d . 1
H H135 0.6831 0.2048 0.6173 0.071 Uiso calc R 1
C C136 0.5987(6) 0.1799(3) 0.5228(7) 0.056(3) Uani d . 1
H H136 0.5869 0.1646 0.5537 0.067 Uiso calc R 1
C C137 0.5591(6) 0.1779(3) 0.4420(7) 0.052(3) Uani d . 1
H H137 0.5208 0.1609 0.4171 0.063 Uiso calc R 1
C C138 0.5747(5) 0.2006(3) 0.3955(6) 0.048(2) Uani d . 1
H H138 0.5465 0.1992 0.339 0.057 Uiso calc R 1
C C139 0.6676(5) 0.2291(2) 0.3075(6) 0.041(2) Uani d . 1
C C140 0.7062(5) 0.1967(2) 0.3335(6) 0.044(2) Uani d . 1
H H140 0.7214 0.1878 0.3855 0.053 Uiso calc R 1
C C141 0.7218(5) 0.1778(3) 0.2829(7) 0.051(3) Uani d . 1
H H141 0.7489 0.1562 0.3013 0.061 Uiso calc R 1
C C142 0.6994(6) 0.1893(3) 0.2076(7) 0.057(3) Uani d . 1
H H142 0.7092 0.1754 0.1731 0.068 Uiso calc R 1
C C143 0.6619(7) 0.2216(3) 0.1815(8) 0.071(3) Uani d . 1
H H143 0.6481 0.2306 0.13 0.085 Uiso calc R 1
C C144 0.6445(5) 0.2409(3) 0.2310(6) 0.052(3) Uani d . 1
H H144 0.6165 0.2623 0.212 0.062 Uiso calc R 1
O O9 0.2083(19) 0.1418(9) 0.141(2) 0.182(13) Uiso d P 0.5
H H9B 0.2214 0.1258 0.1203 0.273 Uiso d PR 0.5
C C145 0.1384(16) 0.1371(8) 0.1174(18) 0.092(9) Uiso d P 0.5
H H145 0.1321 0.1375 0.164 0.137 Uiso calc PR 0.5
H H146 0.1219 0.114 0.09 0.137 Uiso calc PR 0.5
H H147 0.1099 0.1566 0.0809 0.137 Uiso calc PR 0.5

loop_
_atom_site_aniso_label
_atom_site_aniso_U_11
_atom_site_aniso_U_22
_atom_site_aniso_U_33
_atom_site_aniso_U_12
_atom_site_aniso_U_13
_atom_site_aniso_U_23
Co1 0.0318(6) 0.0354(6) 0.0301(7) -0.0017(5) 0.0175(6) -0.0032(5)
Cl1 0.0483(13) 0.0395(12) 0.0559(16) -0.0099(10) 0.0330(13) -0.0090(11)
Cl2 0.0563(15) 0.0641(15) 0.0385(14) -0.0011(12) 0.0296(12) 0.0077(12)
P1 0.0358(12) 0.0332(11) 0.0361(14) 0.0030(9) 0.0205(11) -0.0025(10)
P2 0.0320(12) 0.0363(12) 0.0337(13) -0.0013(9) 0.0167(11) -0.0003(10)
O1 0.058(4) 0.041(3) 0.031(4) 0.008(3) 0.026(3) -0.003(3)
O2 0.036(3) 0.045(3) 0.030(4) 0.006(3) 0.014(3) 0.003(3)
C1 0.034(5) 0.026(4) 0.036(5) -0.005(3) 0.017(4) 0.000(4)
C2 0.044(5) 0.028(4) 0.036(5) -0.002(4) 0.017(5) 0.000(4)
C3 0.041(5) 0.052(6) 0.036(6) 0.001(4) 0.014(5) 0.008(5)
C4 0.032(5) 0.064(6) 0.036(6) 0.009(4) 0.016(5) -0.004(5)
C5 0.044(5) 0.041(5) 0.046(6) 0.010(4) 0.021(5) -0.009(4)
C6 0.040(5) 0.038(5) 0.051(6) 0.005(4) 0.022(5) -0.001(4)
C7 0.036(5) 0.036(5) 0.033(5) -0.003(4) 0.016(4) -0.009(4)
C8 0.040(5) 0.044(5) 0.037(6) 0.007(4) 0.019(4) 0.003(4)
C9 0.062(7) 0.054(6) 0.049(7) 0.010(5) 0.032(6) 0.011(5)
C10 0.044(6) 0.057(6) 0.038(6) 0.005(5) 0.019(5) 0.014(5)
C11 0.043(5) 0.072(7) 0.027(5) 0.007(5) 0.020(5) -0.007(5)
C12 0.036(5) 0.048(5) 0.025(5) -0.001(4) 0.015(4) 0.000(4)
C13 0.035(5) 0.034(5) 0.055(7) 0.006(4) 0.020(5) 0.000(4)
C14 0.051(7) 0.056(7) 0.090(10) 0.002(5) 0.025(7) 0.029(6)
C15 0.042(7) 0.067(8) 0.157(16) -0.002(6) 0.046(9) 0.038(9)
C16 0.049(8) 0.044(7) 0.20(2) -0.012(6) 0.058(11) -0.036(10)
C17 0.047(7) 0.093(10) 0.131(14) -0.026(7) 0.043(8) -0.063(10)
C18 0.050(6) 0.073(7) 0.070(8) -0.011(5) 0.036(6) -0.029(6)
C19 0.033(5) 0.042(5) 0.038(6) 0.001(4) 0.018(4) -0.004(4)
C20 0.055(6) 0.044(5) 0.043(6) -0.009(4) 0.026(5) -0.005(4)
C21 0.070(7) 0.049(6) 0.039(6) 0.003(5) 0.029(6) 0.007(5)
C22 0.059(6) 0.048(6) 0.045(7) 0.002(5) 0.035(6) 0.002(5)
C23 0.050(6) 0.035(5) 0.069(8) 0.004(4) 0.031(6) 0.001(5)
C24 0.034(5) 0.045(5) 0.047(6) 0.001(4) 0.020(5) 0.001(4)
C25 0.033(5) 0.033(4) 0.040(5) -0.004(4) 0.019(4) 0.002(4)
C26 0.039(5) 0.041(5) 0.053(7) 0.005(4) 0.016(5) -0.002(5)
C27 0.057(7) 0.040(5) 0.057(7) -0.002(5) 0.021(6) -0.006(5)
C28 0.041(6) 0.052(6) 0.052(7) -0.010(5) 0.015(5) -0.011(5)
C29 0.025(5) 0.070(7) 0.056(7) -0.001(5) 0.015(5) 0.008(6)
C30 0.036(5) 0.043(5) 0.054(7) 0.000(4) 0.025(5) -0.007(4)
C31 0.037(5) 0.037(5) 0.054(6) -0.004(4) 0.027(5) 0.003(4)
C32 0.056(6) 0.040(5) 0.040(6) -0.002(4) 0.027(5) -0.001(4)
C33 0.069(7) 0.051(6) 0.038(6) 0.009(5) 0.032(6) -0.003(5)
C34 0.069(7) 0.045(6) 0.077(9) -0.011(5) 0.054(7) -0.021(5)
C35 0.067(7) 0.039(5) 0.055(7) 0.008(5) 0.043(6) -0.005(5)
C36 0.052(6) 0.035(5) 0.058(7) -0.005(4) 0.029(5) 0.008(4)
Co2 0.0325(6) 0.0449(7) 0.0299(7) 0.0057(5) 0.0141(6) -0.0008(6)
Cl3 0.0447(14) 0.0758(18) 0.0555(17) 0.0080(12) 0.0293(13) 0.0252(14)
Cl4 0.0619(17) 0.0652(17) 0.0473(17) 0.0146(14) 0.0075(14) -0.0203(14)
P3 0.0319(12) 0.0365(12) 0.0332(14) -0.0005(9) 0.0138(11) 0.0022(10)
P4 0.0347(12) 0.0348(12) 0.0385(14) 0.0056(9) 0.0217(11) 0.0027(10)
O3 0.026(3) 0.052(4) 0.034(4) 0.006(3) 0.008(3) 0.007(3)
O4 0.041(4) 0.044(4) 0.049(4) 0.005(3) 0.027(3) 0.001(3)
C37 0.035(5) 0.028(4) 0.032(5) -0.001(3) 0.014(4) -0.003(4)
C38 0.038(5) 0.047(5) 0.055(7) -0.002(4) 0.020(5) 0.001(5)
C39 0.051(6) 0.034(5) 0.050(6) -0.007(4) 0.026(5) 0.004(4)
C40 0.060(6) 0.042(5) 0.046(6) 0.003(5) 0.028(5) 0.016(5)
C41 0.042(5) 0.049(6) 0.039(6) 0.007(4) 0.013(5) 0.006(5)
C42 0.040(5) 0.044(5) 0.060(7) -0.005(4) 0.031(5) 0.002(5)
C43 0.035(5) 0.037(5) 0.041(6) 0.002(4) 0.017(4) 0.000(4)
C44 0.045(5) 0.036(5) 0.041(6) -0.010(4) 0.019(5) 0.003(4)
C45 0.050(6) 0.055(6) 0.046(7) -0.012(5) 0.019(5) -0.001(5)
C46 0.040(5) 0.050(6) 0.055(7) -0.009(4) 0.020(5) -0.008(5)
C47 0.059(6) 0.032(5) 0.055(7) -0.003(4) 0.021(6) 0.008(5)
C48 0.048(6) 0.036(5) 0.036(6) -0.007(4) 0.014(5) 0.004(4)
C49 0.034(5) 0.033(4) 0.037(5) -0.003(4) 0.017(4) 0.008(4)
C50 0.046(6) 0.069(7) 0.033(6) -0.001(5) 0.017(5) 0.008(5)
C51 0.063(7) 0.070(7) 0.035(6) -0.003(6) 0.021(6) -0.005(5)
C52 0.074(8) 0.049(6) 0.056(7) 0.011(5) 0.044(6) 0.003(5)
C53 0.050(6) 0.059(6) 0.060(7) -0.007(5) 0.036(6) -0.006(5)
C54 0.044(5) 0.042(5) 0.052(7) 0.000(4) 0.021(5) -0.010(5)
C55 0.033(5) 0.047(5) 0.053(7) 0.012(4) 0.026(5) 0.017(5)
C56 0.068(8) 0.055(7) 0.096(10) -0.007(6) 0.056(8) -0.011(6)
C57 0.101(11) 0.034(6) 0.168(17) -0.010(6) 0.097(12) 0.000(8)
C58 0.079(10) 0.041(7) 0.19(2) 0.010(7) 0.087(12) 0.024(10)
C59 0.061(8) 0.068(8) 0.131(13) 0.031(6) 0.066(9) 0.063(9)
C60 0.047(6) 0.068(7) 0.082(9) 0.025(5) 0.039(6) 0.029(6)
C61 0.044(5) 0.036(5) 0.036(6) 0.002(4) 0.019(5) -0.006(4)
C62 0.043(6) 0.066(7) 0.055(7) 0.008(5) 0.031(5) 0.002(5)
C63 0.038(6) 0.130(11) 0.045(7) 0.031(7) 0.019(5) 0.010(7)
C64 0.061(8) 0.090(9) 0.038(7) 0.039(7) 0.005(6) -0.010(6)
C65 0.069(8) 0.050(6) 0.049(8) 0.020(6) 0.006(6) -0.001(5)
C66 0.059(7) 0.044(6) 0.036(6) -0.004(5) 0.016(5) -0.004(4)
C67 0.039(5) 0.038(5) 0.041(6) 0.009(4) 0.019(5) -0.002(4)
C68 0.035(5) 0.060(6) 0.042(6) -0.002(4) 0.021(5) -0.010(5)
C69 0.055(7) 0.068(7) 0.050(7) 0.002(5) 0.027(6) -0.003(5)
C70 0.040(6) 0.093(9) 0.053(8) -0.010(6) 0.015(6) -0.021(6)
C71 0.043(6) 0.096(9) 0.067(9) -0.005(6) 0.027(6) -0.002(7)
C72 0.037(5) 0.078(7) 0.060(7) -0.006(5) 0.029(5) -0.012(6)
Co3 0.0364(7) 0.0501(7) 0.0321(7) 0.0050(6) 0.0171(6) -0.0008(6)
Cl5 0.0636(17) 0.0620(16) 0.099(2) 0.0163(13) 0.0573(18) 0.0358(16)
Cl6 0.073(2) 0.132(3) 0.056(2) 0.029(2) 0.0006(17) -0.048(2)
P5 0.0353(12) 0.0311(11) 0.0351(14) 0.0003(9) 0.0200(11) 0.0017(10)
P6 0.0339(12) 0.0391(12) 0.0366(14) 0.0018(9) 0.0201(11) -0.0001(10)
O5 0.035(3) 0.039(3) 0.041(4) 0.001(3) 0.020(3) 0.002(3)
O6 0.043(4) 0.050(4) 0.038(4) 0.001(3) 0.024(3) -0.001(3)
C73 0.047(5) 0.035(5) 0.033(5) -0.006(4) 0.021(5) -0.003(4)
C74 0.063(7) 0.045(6) 0.048(7) -0.015(5) 0.028(6) 0.002(5)
C75 0.089(10) 0.071(8) 0.056(8) -0.041(7) 0.032(8) -0.002(7)
C76 0.136(13) 0.041(6) 0.046(7) -0.018(7) 0.045(9) 0.005(5)
C77 0.102(10) 0.054(7) 0.058(8) 0.032(7) 0.040(8) 0.021(6)
C78 0.060(7) 0.053(6) 0.062(8) 0.019(5) 0.036(6) 0.023(5)
C79 0.029(4) 0.035(4) 0.040(5) 0.001(3) 0.020(4) 0.001(4)
C80 0.048(5) 0.040(5) 0.035(5) 0.001(4) 0.025(5) 0.010(4)
C81 0.069(7) 0.056(6) 0.034(6) -0.008(5) 0.029(5) -0.002(5)
C82 0.055(6) 0.041(5) 0.049(7) -0.010(4) 0.031(5) -0.006(4)
C83 0.046(5) 0.033(5) 0.045(6) -0.001(4) 0.027(5) 0.001(4)
C84 0.046(5) 0.044(5) 0.031(5) -0.001(4) 0.025(4) -0.004(4)
C85 0.042(5) 0.032(4) 0.031(5) -0.006(4) 0.020(4) 0.003(4)
C86 0.045(5) 0.055(6) 0.039(6) 0.002(4) 0.023(5) -0.009(5)
C87 0.065(7) 0.066(7) 0.039(6) 0.008(5) 0.030(6) -0.012(5)
C88 0.068(7) 0.053(6) 0.046(7) 0.011(5) 0.041(6) 0.001(5)
C89 0.059(6) 0.032(5) 0.059(7) -0.002(4) 0.043(6) -0.008(4)
C90 0.040(5) 0.043(5) 0.037(6) -0.005(4) 0.019(4) 0.000(4)
C91 0.031(4) 0.043(5) 0.030(5) -0.001(4) 0.016(4) 0.001(4)
C92 0.040(5) 0.046(5) 0.055(7) -0.006(4) 0.018(5) -0.001(5)
C93 0.043(5) 0.043(5) 0.038(6) 0.010(4) 0.013(5) -0.004(4)
C94 0.038(5) 0.075(7) 0.043(6) 0.007(5) 0.018(5) 0.000(5)
C95 0.036(5) 0.089(8) 0.053(7) 0.009(5) 0.027(5) 0.006(6)
C96 0.039(5) 0.058(6) 0.042(6) 0.003(4) 0.020(5) 0.004(5)
C97 0.040(5) 0.053(6) 0.037(6) -0.001(4) 0.020(5) 0.001(4)
C98 0.047(6) 0.101(9) 0.038(6) -0.005(6) 0.028(5) -0.010(6)
C99 0.056(7) 0.104(9) 0.042(7) -0.003(6) 0.023(6) -0.024(6)
C100 0.046(6) 0.098(9) 0.037(7) -0.004(6) 0.009(5) -0.014(6)
C101 0.041(6) 0.096(9) 0.078(9) -0.009(6) 0.030(6) -0.032(7)
C102 0.036(5) 0.062(6) 0.051(7) -0.005(4) 0.019(5) -0.017(5)
C103 0.048(6) 0.056(6) 0.076(8) 0.012(5) 0.044(6) 0.014(6)
C104 0.071(8) 0.069(8) 0.104(11) 0.022(6) 0.062(8) 0.032(7)
C105 0.118(14) 0.095(12) 0.22(2) 0.063(11) 0.137(17) 0.089(14)
C106 0.137(16) 0.054(9) 0.26(3) 0.039(10) 0.16(2) 0.058(14)
C107 0.087(10) 0.042(7) 0.22(2) -0.015(6) 0.110(13) -0.043(10)
C108 0.064(7) 0.046(6) 0.119(11) -0.010(5) 0.061(8) -0.026(7)
Co4 0.0401(7) 0.0434(7) 0.0331(7) 0.0064(5) 0.0183(6) -0.0018(6)
Cl7 0.0539(16) 0.0477(14) 0.077(2) -0.0043(12) 0.0226(15) -0.0216(13)
Cl8 0.079(2) 0.096(2) 0.0516(18) 0.0331(17) 0.0440(17) 0.0305(16)
P7 0.0341(12) 0.0315(11) 0.0331(13) 0.0011(9) 0.0180(11) -0.0017(9)
P8 0.0328(12) 0.0353(12) 0.0384(14) -0.0009(9) 0.0181(11) 0.0002(10)
O7 0.036(3) 0.036(3) 0.037(4) 0.003(2) 0.017(3) -0.002(3)
O8 0.031(3) 0.047(3) 0.039(4) 0.007(3) 0.017(3) 0.003(3)
C109 0.030(5) 0.038(5) 0.042(6) 0.004(4) 0.017(4) -0.007(4)
C110 0.055(6) 0.047(5) 0.044(6) 0.000(4) 0.035(5) 0.008(4)
C111 0.066(7) 0.041(5) 0.078(9) -0.002(5) 0.058(7) -0.001(5)
C112 0.039(5) 0.043(5) 0.053(7) 0.000(4) 0.025(5) -0.002(5)
C113 0.040(5) 0.064(6) 0.035(6) -0.008(5) 0.009(5) 0.000(5)
C114 0.039(5) 0.051(6) 0.041(6) -0.007(4) 0.017(5) -0.004(5)
C115 0.037(5) 0.040(5) 0.028(5) 0.005(4) 0.019(4) 0.004(4)
C116 0.039(5) 0.060(6) 0.053(7) 0.003(5) 0.023(5) 0.009(5)
C117 0.036(6) 0.100(9) 0.040(7) -0.001(6) 0.021(5) -0.001(6)
C118 0.046(7) 0.103(10) 0.045(7) 0.022(6) 0.016(6) -0.016(7)
C119 0.065(8) 0.058(7) 0.064(8) 0.022(6) 0.012(6) -0.023(6)
C120 0.043(6) 0.052(6) 0.042(6) 0.011(4) 0.010(5) -0.011(5)
C121 0.036(5) 0.041(5) 0.037(5) -0.004(4) 0.021(4) 0.006(4)
C122 0.074(7) 0.041(5) 0.051(7) 0.014(5) 0.040(6) 0.008(5)
C123 0.083(8) 0.062(7) 0.046(7) 0.017(6) 0.043(6) 0.012(5)
C124 0.061(7) 0.074(7) 0.034(6) -0.010(5) 0.029(5) 0.011(5)
C125 0.067(7) 0.039(5) 0.061(7) 0.003(5) 0.033(6) 0.011(5)
C126 0.057(6) 0.048(6) 0.050(7) 0.006(5) 0.031(5) 0.003(5)
C127 0.042(5) 0.041(5) 0.037(6) 0.000(4) 0.018(5) 0.006(4)
C128 0.044(6) 0.059(6) 0.037(6) 0.005(5) 0.015(5) 0.007(5)
C129 0.038(6) 0.081(8) 0.042(6) -0.008(5) 0.015(5) -0.008(6)
C130 0.052(7) 0.077(8) 0.045(7) -0.028(6) 0.017(6) -0.001(6)
C131 0.067(8) 0.044(6) 0.056(7) -0.011(5) 0.025(6) 0.003(5)
C132 0.057(6) 0.036(5) 0.052(7) -0.007(4) 0.022(6) 0.000(5)
C133 0.038(5) 0.039(5) 0.033(5) 0.003(4) 0.019(4) 0.001(4)
C134 0.064(7) 0.045(6) 0.064(8) -0.015(5) 0.034(6) -0.003(5)
C135 0.096(9) 0.037(5) 0.044(7) -0.010(5) 0.035(6) 0.003(5)
C136 0.064(7) 0.047(6) 0.064(8) 0.000(5) 0.038(6) 0.010(5)
C137 0.052(6) 0.052(6) 0.056(7) -0.009(5) 0.029(6) 0.000(5)
C138 0.038(5) 0.056(6) 0.048(6) -0.008(4) 0.020(5) 0.002(5)
C139 0.042(5) 0.039(5) 0.042(6) 0.000(4) 0.022(5) 0.002(4)
C140 0.047(5) 0.037(5) 0.055(7) 0.000(4) 0.030(5) -0.001(4)
C141 0.052(6) 0.040(5) 0.073(8) 0.002(4) 0.041(6) 0.000(5)
C142 0.057(6) 0.050(6) 0.076(9) -0.003(5) 0.042(6) -0.009(6)
C143 0.082(9) 0.082(9) 0.069(9) 0.012(7) 0.053(8) 0.000(7)
C144 0.051(6) 0.053(6) 0.055(7) 0.017(5) 0.030(6) 0.007(5)

loop_
_atom_type_symbol
_atom_type_description
_atom_type_scat_dispersion_real
_atom_type_scat_dispersion_imag
_atom_type_scat_source
C C 0.003 0.002 'International Tables Vol C Tables 4.2.6.8 and 6.1.1.4'
H H 0 0 'International Tables Vol C Tables 4.2.6.8 and 6.1.1.4'
Cl Cl 0.148 0.159 'International Tables Vol C Tables 4.2.6.8 and 6.1.1.4'
Co Co 0.349 0.972 'International Tables Vol C Tables 4.2.6.8 and 6.1.1.4'
O O 0.011 0.006 'International Tables Vol C Tables 4.2.6.8 and 6.1.1.4'
P P 0.102 0.094 'International Tables Vol C Tables 4.2.6.8 and 6.1.1.4'

loop_
_geom_angle_atom_site_label_1
_geom_angle_atom_site_label_2
_geom_angle_atom_site_label_3
_geom_angle
_geom_angle_publ_flag
O1 Co1 O2 104.3(3) n
O1 Co1 Cl1 111.0(2) ?
O2 Co1 Cl1 107.96(19) ?
O1 Co1 Cl2 105.35(19) ?
O2 Co1 Cl2 107.60(19) ?
Cl1 Co1 Cl2 119.57(11) n
O1 P1 C7 112.0(4) ?
O1 P1 C1 109.1(4) ?
C7 P1 C1 107.1(4) ?
O1 P1 C13 112.6(4) ?
C7 P1 C13 107.5(4) ?
C1 P1 C13 108.3(4) ?
O2 P2 C19 111.6(4) ?
O2 P2 C31 111.5(4) ?
C19 P2 C31 107.5(4) ?
O2 P2 C25 107.9(4) ?
C19 P2 C25 107.5(4) ?
C31 P2 C25 110.8(4) ?
P1 O1 Co1 150.3(4) n
P2 O2 Co1 154.3(4) n
C2 C1 C6 118.2(8) ?
C2 C1 P1 118.1(6) ?
C6 C1 P1 123.6(7) ?
C3 C2 C1 121.2(8) ?
C3 C2 H2 119.4 ?
C1 C2 H2 119.4 ?
C4 C3 C2 119.3(9) ?
C4 C3 H3 120.3 ?
C2 C3 H3 120.3 ?
C3 C4 C5 121.2(9) ?
C3 C4 H4 119.4 ?
C5 C4 H4 119.4 ?
C4 C5 C6 119.9(8) ?
C4 C5 H5 120.1 ?
C6 C5 H5 120.1 ?
C5 C6 C1 120.2(9) ?
C5 C6 H6 119.9 ?
C1 C6 H6 119.9 ?
C12 C7 C8 118.9(8) ?
C12 C7 P1 122.4(7) ?
C8 C7 P1 118.6(6) ?
C9 C8 C7 119.7(9) ?
C9 C8 H8 120.1 ?
C7 C8 H8 120.1 ?
C8 C9 C10 120.2(9) ?
C8 C9 H9 119.9 ?
C10 C9 H9 119.9 ?
C11 C10 C9 118.6(9) ?
C11 C10 H10 120.7 ?
C9 C10 H10 120.7 ?
C12 C11 C10 122.7(9) ?
C12 C11 H11 118.6 ?
C10 C11 H11 118.6 ?
C11 C12 C7 119.7(8) ?
C11 C12 H12 120.1 ?
C7 C12 H12 120.1 ?
C18 C13 C14 118.8(10) ?
C18 C13 P1 122.9(8) ?
C14 C13 P1 118.2(9) ?
C15 C14 C13 120.3(14) ?
C15 C14 H14 119.8 ?
C13 C14 H14 119.8 ?
C16 C15 C14 118.9(14) ?
C16 C15 H15 120.6 ?
C14 C15 H15 120.6 ?
C15 C16 C17 121.6(12) ?
C15 C16 H16 119.2 ?
C17 C16 H16 119.2 ?
C18 C17 C16 118.5(15) ?
C18 C17 H17 120.7 ?
C16 C17 H17 120.7 ?
C17 C18 C13 121.8(13) ?
C17 C18 H18 119.1 ?
C13 C18 H18 119.1 ?
C24 C19 C20 119.8(9) ?
C24 C19 P2 118.6(7) ?
C20 C19 P2 121.5(7) ?
C21 C20 C19 119.5(9) ?
C21 C20 H20 120.2 ?
C19 C20 H20 120.2 ?
C22 C21 C20 120.5(10) ?
C22 C21 H21 119.7 ?
C20 C21 H21 119.7 ?
C21 C22 C23 120.2(9) ?
C21 C22 H22 119.9 ?
C23 C22 H22 119.9 ?
C22 C23 C24 120.2(9) ?
C22 C23 H23 119.9 ?
C24 C23 H23 119.9 ?
C19 C24 C23 119.7(10) ?
C19 C24 H24 120.1 ?
C23 C24 H24 120.1 ?
C26 C25 C30 119.4(8) ?
C26 C25 P2 117.6(7) ?
C30 C25 P2 122.8(7) ?
C25 C26 C27 120.7(9) ?
C25 C26 H26 119.6 ?
C27 C26 H26 119.6 ?
C26 C27 C28 118.4(9) ?
C26 C27 H27 120.8 ?
C28 C27 H27 120.8 ?
C29 C28 C27 120.4(9) ?
C29 C28 H28 119.8 ?
C27 C28 H28 119.8 ?
C28 C29 C30 121.6(9) ?
C28 C29 H29 119.2 ?
C30 C29 H29 119.2 ?
C29 C30 C25 119.5(9) ?
C29 C30 H31 120.3 ?
C25 C30 H31 120.3 ?
C32 C31 C36 119.9(9) ?
C32 C31 P2 118.4(7) ?
C36 C31 P2 121.7(8) ?
C33 C32 C31 117.3(9) ?
C33 C32 H32 121.3 ?
C31 C32 H32 121.3 ?
C34 C33 C32 123.4(10) ?
C34 C33 H33 118.3 ?
C32 C33 H33 118.3 ?
C33 C34 C35 119.2(9) ?
C33 C34 H34 120.4 ?
C35 C34 H34 120.4 ?
C34 C35 C36 120.1(9) ?
C34 C35 H35 119.9 ?
C36 C35 H35 119.9 ?
C35 C36 C31 120.0(10) ?
C35 C36 H36 120 ?
C31 C36 H36 120 ?
O4 Co2 O3 104.7(3) n
O4 Co2 Cl4 107.4(2) ?
O3 Co2 Cl4 109.0(2) ?
O4 Co2 Cl3 106.02(19) ?
O3 Co2 Cl3 112.52(19) ?
Cl4 Co2 Cl3 116.42(13) n
O3 P3 C49 111.6(4) ?
O3 P3 C43 112.2(4) ?
C49 P3 C43 107.5(4) ?
O3 P3 C37 109.5(4) ?
C49 P3 C37 110.0(4) ?
C43 P3 C37 105.8(4) ?
O4 P4 C55 113.1(4) ?
O4 P4 C61 110.4(4) ?
C55 P4 C61 107.1(4) ?
O4 P4 C67 111.0(4) ?
C55 P4 C67 108.6(5) ?
C61 P4 C67 106.3(4) ?
P3 O3 Co2 148.2(4) n
P4 O4 Co2 143.2(4) n
C38 C37 C42 119.5(8) ?
C38 C37 P3 117.4(7) ?
C42 C37 P3 122.9(7) ?
C37 C38 C39 119.5(9) ?
C37 C38 H38 120.2 ?
C39 C38 H38 120.2 ?
C40 C39 C38 119.7(9) ?
C40 C39 H39 120.2 ?
C38 C39 H39 120.2 ?
C41 C40 C39 119.8(9) ?
C41 C40 H40 120.1 ?
C39 C40 H40 120.1 ?
C40 C41 C42 120.4(9) ?
C40 C41 H41 119.8 ?
C42 C41 H41 119.8 ?
C41 C42 C37 121.1(8) ?
C41 C42 H42 119.5 ?
C37 C42 H42 119.5 ?
C48 C43 C44 119.4(8) ?
C48 C43 P3 118.1(7) ?
C44 C43 P3 122.5(7) ?
C45 C44 C43 120.4(9) ?
C45 C44 H44 119.8 ?
C43 C44 H44 119.8 ?
C44 C45 C46 121.4(10) ?
C44 C45 H45 119.3 ?
C46 C45 H45 119.3 ?
C45 C46 C47 119.3(9) ?
C45 C46 H46 120.3 ?
C47 C46 H46 120.3 ?
C46 C47 C48 118.9(9) ?
C46 C47 H47 120.5 ?
C48 C47 H47 120.5 ?
C43 C48 C47 120.5(9) ?
C43 C48 H48 119.8 ?
C47 C48 H48 119.8 ?
C50 C49 C54 120.1(9) ?
C50 C49 P3 117.6(7) ?
C54 C49 P3 122.3(7) ?
C49 C50 C51 120.0(9) ?
C49 C50 H50 120 ?
C51 C50 H50 120 ?
C52 C51 C50 119.7(10) ?
C52 C51 H51 120.2 ?
C50 C51 H51 120.2 ?
C51 C52 C53 120.5(10) ?
C51 C52 H52 119.8 ?
C53 C52 H52 119.8 ?
C54 C53 C52 120.0(9) ?
C54 C53 H53 120 ?
C52 C53 H53 120 ?
C53 C54 C49 119.8(9) ?
C53 C54 H55 120.1 ?
C49 C54 H55 120.1 ?
C60 C55 C56 119.8(10) ?
C60 C55 P4 123.5(9) ?
C56 C55 P4 116.7(8) ?
C57 C56 C55 119.0(13) ?
C57 C56 H56 120.5 ?
C55 C56 H56 120.5 ?
C58 C57 C56 121.2(15) ?
C58 C57 H57 119.4 ?
C56 C57 H57 119.4 ?
C57 C58 C59 120.5(13) ?
C57 C58 H58 119.7 ?
C59 C58 H58 119.7 ?
C58 C59 C60 120.7(13) ?
C58 C59 H59 119.7 ?
C60 C59 H59 119.7 ?
C55 C60 C59 118.8(13) ?
C55 C60 H60 120.6 ?
C59 C60 H60 120.6 ?
C66 C61 C62 118.6(9) ?
C66 C61 P4 118.1(7) ?
C62 C61 P4 123.3(7) ?
C63 C62 C61 119.9(10) ?
C63 C62 H62 120 ?
C61 C62 H62 120 ?
C64 C63 C62 121.2(12) ?
C64 C63 H63 119.4 ?
C62 C63 H63 119.4 ?
C63 C64 C65 120.3(10) ?
C63 C64 H64 119.8 ?
C65 C64 H64 119.8 ?
C66 C65 C64 118.8(11) ?
C66 C65 H65 120.6 ?
C64 C65 H65 120.6 ?
C65 C66 C61 121.0(10) ?
C65 C66 H66 119.5 ?
C61 C66 H66 119.5 ?
C68 C67 C72 120.1(9) ?
C68 C67 P4 121.5(7) ?
C72 C67 P4 118.3(7) ?
C67 C68 C69 120.9(9) ?
C67 C68 H68 119.5 ?
C69 C68 H68 119.5 ?
C70 C69 C68 118.4(10) ?
C70 C69 H69 120.8 ?
C68 C69 H69 120.8 ?
C69 C70 C71 121.1(11) ?
C69 C70 H70 119.4 ?
C71 C70 H70 119.4 ?
C72 C71 C70 119.6(10) ?
C72 C71 H71 120.2 ?
C70 C71 H71 120.2 ?
C71 C72 C67 119.7(10) ?
C71 C72 H72 120.1 ?
C67 C72 H72 120.1 ?
O6 Co3 O5 107.2(2) n
O6 Co3 Cl6 107.5(2) ?
O5 Co3 Cl6 110.4(2) ?
O6 Co3 Cl5 106.4(2) ?
O5 Co3 Cl5 105.51(19) ?
Cl6 Co3 Cl5 119.28(17) n
O5 P5 C79 113.6(4) ?
O5 P5 C73 108.1(4) ?
C79 P5 C73 105.4(4) ?
O5 P5 C85 111.7(4) ?
C79 P5 C85 109.1(4) ?
C73 P5 C85 108.6(4) ?
O6 P6 C103 111.9(4) ?
O6 P6 C97 111.0(4) ?
C103 P6 C97 109.8(5) ?
O6 P6 C91 110.2(4) ?
C103 P6 C91 106.9(4) ?
C97 P6 C91 106.9(4) ?
P5 O5 Co3 138.4(4) n
P6 O6 Co3 140.5(4) n
C74 C73 C78 118.3(9) ?
C74 C73 P5 119.9(7) ?
C78 C73 P5 121.7(7) ?
C75 C74 C73 122.5(11) ?
C75 C74 H74 118.8 ?
C73 C74 H74 118.8 ?
C74 C75 C76 117.1(11) ?
C74 C75 H75 121.5 ?
C76 C75 H75 121.5 ?
C77 C76 C75 123.2(10) ?
C77 C76 H76 118.4 ?
C75 C76 H76 118.4 ?
C76 C77 C78 118.4(12) ?
C76 C77 H77 120.8 ?
C78 C77 H77 120.8 ?
C77 C78 C73 120.6(10) ?
C77 C78 H78 119.7 ?
C73 C78 H78 119.7 ?
C80 C79 C84 118.4(8) ?
C80 C79 P5 121.5(6) ?
C84 C79 P5 119.8(7) ?
C81 C80 C79 120.5(8) ?
C81 C80 H80 119.8 ?
C79 C80 H80 119.8 ?
C80 C81 C82 121.6(9) ?
C80 C81 H81 119.2 ?
C82 C81 H81 119.2 ?
C83 C82 C81 119.0(9) ?
C83 C82 H82 120.5 ?
C81 C82 H82 120.5 ?
C82 C83 C84 120.5(8) ?
C82 C83 H83 119.7 ?
C84 C83 H83 119.7 ?
C83 C84 C79 120.0(8) ?
C83 C84 H84 120 ?
C79 C84 H84 120 ?
C90 C85 C86 119.1(8) ?
C90 C85 P5 122.2(7) ?
C86 C85 P5 118.7(7) ?
C87 C86 C85 119.4(9) ?
C87 C86 H86 120.3 ?
C85 C86 H86 120.3 ?
C88 C87 C86 121.1(10) ?
C88 C87 H87 119.5 ?
C86 C87 H87 119.5 ?
C89 C88 C87 119.4(9) ?
C89 C88 H88 120.3 ?
C87 C88 H88 120.3 ?
C88 C89 C90 120.4(9) ?
C88 C89 H89 119.8 ?
C90 C89 H89 119.8 ?
C89 C90 C85 120.6(9) ?
C89 C90 H90 119.7 ?
C85 C90 H90 119.7 ?
C96 C91 C92 119.3(8) ?
C96 C91 P6 123.5(7) ?
C92 C91 P6 117.2(6) ?
C93 C92 C91 119.8(9) ?
C93 C92 H92 120.1 ?
C91 C92 H92 120.1 ?
C92 C93 C94 120.4(9) ?
C92 C93 H93 119.8 ?
C94 C93 H93 119.8 ?
C95 C94 C93 120.2(9) ?
C95 C94 H94 119.9 ?
C93 C94 H94 119.9 ?
C94 C95 C96 120.9(10) ?
C94 C95 H95 119.6 ?
C96 C95 H95 119.6 ?
C91 C96 C95 119.5(9) ?
C91 C96 H96 120.3 ?
C95 C96 H96 120.3 ?
C98 C97 C102 118.7(9) ?
C98 C97 P6 121.2(7) ?
C102 C97 P6 120.0(7) ?
C97 C98 C99 119.9(10) ?
C97 C98 H98 120.1 ?
C99 C98 H98 120.1 ?
C100 C99 C98 120.8(10) ?
C100 C99 H99 119.6 ?
C98 C99 H99 119.6 ?
C99 C100 C101 119.1(10) ?
C99 C100 H100 120.4 ?
C101 C100 H100 120.4 ?
C102 C101 C100 120.7(10) ?
C102 C101 H101 119.7 ?
C100 C101 H101 119.7 ?
C101 C102 C97 120.7(10) ?
C101 C102 H102 119.6 ?
C97 C102 H102 119.6 ?
C104 C103 C108 117.7(11) ?
C104 C103 P6 124.9(10) ?
C108 C103 P6 117.3(9) ?
C103 C104 C105 120.9(16) ?
C103 C104 H104 119.6 ?
C105 C104 H104 119.6 ?
C106 C105 C104 121.5(19) ?
C106 C105 H105 119.3 ?
C104 C105 H105 119.3 ?
C105 C106 C107 118.1(16) ?
C105 C106 H106 120.9 ?
C107 C106 H106 120.9 ?
C106 C107 C108 122.1(17) ?
C106 C107 H107 119 ?
C108 C107 H107 119 ?
C107 C108 C103 119.7(15) ?
C107 C108 H208 120.2 ?
C103 C108 H208 120.2 ?
O7 Co4 O8 104.8(2) n
O7 Co4 Cl7 108.01(19) ?
O8 Co4 Cl7 106.05(19) ?
O7 Co4 Cl8 105.44(19) ?
O8 Co4 Cl8 107.5(2) ?
Cl7 Co4 Cl8 123.64(14) n
O7 P7 C109 112.3(4) ?
O7 P7 C115 110.0(4) ?
C109 P7 C115 107.7(4) ?
O7 P7 C121 111.3(4) ?
C109 P7 C121 109.5(4) ?
C115 P7 C121 105.7(4) ?
O8 P8 C127 108.0(4) ?
O8 P8 C133 112.4(4) ?
C127 P8 C133 107.8(4) ?
O8 P8 C139 111.7(4) ?
C127 P8 C139 109.9(4) ?
C133 P8 C139 107.1(4) ?
P7 O7 Co4 143.4(4) n
P8 O8 Co4 148.3(4) n
C110 C109 C114 118.1(8) ?
C110 C109 P7 119.3(7) ?
C114 C109 P7 122.5(7) ?
C111 C110 C109 121.2(10) ?
C111 C110 H110 119.4 ?
C109 C110 H110 119.4 ?
C110 C111 C112 120.2(9) ?
C110 C111 H111 119.9 ?
C112 C111 H111 119.9 ?
C113 C112 C111 118.9(9) ?
C113 C112 H112 120.5 ?
C111 C112 H112 120.5 ?
C112 C113 C114 121.9(9) ?
C112 C113 H113 119 ?
C114 C113 H113 119 ?
C113 C114 C109 119.7(9) ?
C113 C114 H114 120.2 ?
C109 C114 H114 120.2 ?
C120 C115 C116 119.0(8) ?
C120 C115 P7 123.7(7) ?
C116 C115 P7 117.3(7) ?
C117 C116 C115 121.0(10) ?
C117 C116 H116 119.5 ?
C115 C116 H116 119.5 ?
C116 C117 C118 118.1(10) ?
C116 C117 H117 120.9 ?
C118 C117 H117 120.9 ?
C119 C118 C117 121.6(10) ?
C119 C118 H118 119.2 ?
C117 C118 H118 119.2 ?
C118 C119 C120 119.4(11) ?
C118 C119 H119 120.3 ?
C120 C119 H119 120.3 ?
C119 C120 C115 120.8(10) ?
C119 C120 H120 119.6 ?
C115 C120 H120 119.6 ?
C126 C121 C122 118.3(9) ?
C126 C121 P7 120.6(7) ?
C122 C121 P7 121.1(7) ?
C123 C122 C121 120.6(9) ?
C123 C122 H122 119.7 ?
C121 C122 H122 119.7 ?
C122 C123 C124 120.4(9) ?
C122 C123 H123 119.8 ?
C124 C123 H123 119.8 ?
C125 C124 C123 119.8(9) ?
C125 C124 H124 120.1 ?
C123 C124 H124 120.1 ?
C124 C125 C126 120.3(9) ?
C124 C125 H125 119.8 ?
C126 C125 H125 119.8 ?
C121 C126 C125 120.5(9) ?
C121 C126 H126 119.8 ?
C125 C126 H126 119.8 ?
C132 C127 C128 119.1(9) ?
C132 C127 P8 118.1(7) ?
C128 C127 P8 122.8(7) ?
C129 C128 C127 119.1(10) ?
C129 C128 H128 120.4 ?
C127 C128 H128 120.4 ?
C130 C129 C128 119.9(10) ?
C130 C129 H129 120 ?
C128 C129 H129 120 ?
C131 C130 C129 122.4(10) ?
C131 C130 H130 118.8 ?
C129 C130 H130 118.8 ?
C130 C131 C132 119.0(11) ?
C130 C131 H131 120.5 ?
C132 C131 H131 120.5 ?
C127 C132 C131 120.4(10) ?
C127 C132 H132 119.8 ?
C131 C132 H132 119.8 ?
C134 C133 C138 118.4(9) ?
C134 C133 P8 122.5(7) ?
C138 C133 P8 118.9(7) ?
C133 C134 C135 120.8(10) ?
C133 C134 H134 119.6 ?
C135 C134 H134 119.6 ?
C136 C135 C134 118.6(11) ?
C136 C135 H135 120.7 ?
C134 C135 H135 120.7 ?
C137 C136 C135 121.3(10) ?
C137 C136 H136 119.3 ?
C135 C136 H136 119.3 ?
C136 C137 C138 120.2(10) ?
C136 C137 H137 119.9 ?
C138 C137 H137 119.9 ?
C133 C138 C137 120.6(10) ?
C133 C138 H138 119.7 ?
C137 C138 H138 119.7 ?
C144 C139 C140 119.1(9) ?
C144 C139 P8 118.3(7) ?
C140 C139 P8 122.5(7) ?
C141 C140 C139 119.3(10) ?
C141 C140 H140 120.3 ?
C139 C140 H140 120.3 ?
C142 C141 C140 121.9(10) ?
C142 C141 H141 119 ?
C140 C141 H141 119 ?
C141 C142 C143 119.2(10) ?
C141 C142 H142 120.4 ?
C143 C142 H142 120.4 ?
C142 C143 C144 120.0(12) ?
C142 C143 H143 120 ?
C144 C143 H143 120 ?
C139 C144 C143 120.4(10) ?
C139 C144 H144 119.8 ?
C143 C144 H144 119.8 ?
C145 O9 H9B 109.2 ?
O9 C145 H145 109.5 ?
O9 C145 H146 109.4 ?
H145 C145 H146 109.5 ?
O9 C145 H147 109.5 ?
H145 C145 H147 109.5 ?
H146 C145 H147 109.5 ?

loop_
_geom_bond_atom_site_label_1
_geom_bond_atom_site_label_2
_geom_bond_distance
_geom_bond_publ_flag
Co1 O1 1.952(6) n
Co1 O2 1.972(6) n
Co1 Cl1 2.247(2) n
Co1 Cl2 2.260(3) n
P1 O1 1.506(6) ?
P1 C7 1.780(9) ?
P1 C1 1.784(8) ?
P1 C13 1.784(9) ?
P2 O2 1.507(6) ?
P2 C19 1.792(9) ?
P2 C31 1.800(9) ?
P2 C25 1.799(9) ?
C1 C2 1.398(11) ?
C1 C6 1.410(12) ?
C2 C3 1.387(12) ?
C2 H2 0.95 ?
C3 C4 1.372(13) ?
C3 H3 0.95 ?
C4 C5 1.381(13) ?
C4 H4 0.95 ?
C5 C6 1.386(12) ?
C5 H5 0.95 ?
C6 H6 0.95 ?
C7 C12 1.413(12) ?
C7 C8 1.414(12) ?
C8 C9 1.381(13) ?
C8 H8 0.95 ?
C9 C10 1.416(14) ?
C9 H9 0.95 ?
C10 C11 1.370(13) ?
C10 H10 0.95 ?
C11 C12 1.352(13) ?
C11 H11 0.95 ?
C12 H12 0.95 ?
C13 C18 1.375(15) ?
C13 C14 1.402(15) ?
C14 C15 1.385(17) ?
C14 H14 0.95 ?
C15 C16 1.38(2) ?
C15 H15 0.95 ?
C16 C17 1.39(2) ?
C16 H16 0.95 ?
C17 C18 1.370(15) ?
C17 H17 0.95 ?
C18 H18 0.95 ?
C19 C24 1.387(12) ?
C19 C20 1.398(13) ?
C20 C21 1.393(13) ?
C20 H20 0.95 ?
C21 C22 1.372(14) ?
C21 H21 0.95 ?
C22 C23 1.383(14) ?
C22 H22 0.95 ?
C23 C24 1.397(13) ?
C23 H23 0.95 ?
C24 H24 0.95 ?
C25 C26 1.382(12) ?
C25 C30 1.400(12) ?
C26 C27 1.394(13) ?
C26 H26 0.95 ?
C27 C28 1.401(14) ?
C27 H27 0.95 ?
C28 C29 1.358(14) ?
C28 H28 0.95 ?
C29 C30 1.364(13) ?
C29 H29 0.95 ?
C30 H31 0.95 ?
C31 C32 1.393(13) ?
C31 C36 1.407(13) ?
C32 C33 1.384(13) ?
C32 H32 0.95 ?
C33 C34 1.358(14) ?
C33 H33 0.95 ?
C34 C35 1.375(15) ?
C34 H34 0.95 ?
C35 C36 1.381(13) ?
C35 H35 0.95 ?
C36 H36 0.95 ?
Co2 O4 1.959(6) n
Co2 O3 1.988(6) n
Co2 Cl4 2.226(3) n
Co2 Cl3 2.251(3) n
P3 O3 1.500(6) ?
P3 C49 1.791(9) ?
P3 C43 1.793(9) ?
P3 C37 1.797(9) ?
P4 O4 1.508(6) ?
P4 C55 1.790(9) ?
P4 C61 1.796(9) ?
P4 C67 1.815(10) ?
C37 C38 1.391(12) ?
C37 C42 1.394(12) ?
C38 C39 1.413(13) ?
C38 H38 0.95 ?
C39 C40 1.407(13) ?
C39 H39 0.95 ?
C40 C41 1.377(13) ?
C40 H40 0.95 ?
C41 C42 1.378(13) ?
C41 H41 0.95 ?
C42 H42 0.95 ?
C43 C48 1.379(12) ?
C43 C44 1.399(13) ?
C44 C45 1.356(13) ?
C44 H44 0.95 ?
C45 C46 1.389(14) ?
C45 H45 0.95 ?
C46 C47 1.399(15) ?
C46 H46 0.95 ?
C47 C48 1.413(13) ?
C47 H47 0.95 ?
C48 H48 0.95 ?
C49 C50 1.381(13) ?
C49 C54 1.404(12) ?
C50 C51 1.398(14) ?
C50 H50 0.95 ?
C51 C52 1.386(15) ?
C51 H51 0.95 ?
C52 C53 1.389(15) ?
C52 H52 0.95 ?
C53 C54 1.384(13) ?
C53 H53 0.95 ?
C54 H55 0.95 ?
C55 C60 1.372(14) ?
C55 C56 1.418(15) ?
C56 C57 1.384(15) ?
C56 H56 0.95 ?
C57 C58 1.34(2) ?
C57 H57 0.95 ?
C58 C59 1.37(2) ?
C58 H58 0.95 ?
C59 C60 1.410(16) ?
C59 H59 0.95 ?
C60 H60 0.95 ?
C61 C66 1.388(13) ?
C61 C62 1.389(13) ?
C62 C63 1.369(13) ?
C62 H62 0.95 ?
C63 C64 1.345(17) ?
C63 H63 0.95 ?
C64 C65 1.399(18) ?
C64 H64 0.95 ?
C65 C66 1.369(15) ?
C65 H65 0.95 ?
C66 H66 0.95 ?
C67 C68 1.372(12) ?
C67 C72 1.379(13) ?
C68 C69 1.377(14) ?
C68 H68 0.95 ?
C69 C70 1.377(14) ?
C69 H69 0.95 ?
C70 C71 1.383(16) ?
C70 H70 0.95 ?
C71 C72 1.371(16) ?
C71 H71 0.95 ?
C72 H72 0.95 ?
Co3 O6 1.968(6) n
Co3 O5 1.988(6) n
Co3 Cl6 2.221(3) n
Co3 Cl5 2.245(3) n
P5 O5 1.513(6) ?
P5 C79 1.782(9) ?
P5 C73 1.787(9) ?
P5 C85 1.795(8) ?
P6 O6 1.507(6) ?
P6 C103 1.766(10) ?
P6 C97 1.789(10) ?
P6 C91 1.796(8) ?
C73 C74 1.379(13) ?
C73 C78 1.404(13) ?
C74 C75 1.381(15) ?
C74 H74 0.95 ?
C75 C76 1.387(18) ?
C75 H75 0.95 ?
C76 C77 1.366(18) ?
C76 H76 0.95 ?
C77 C78 1.389(14) ?
C77 H77 0.95 ?
C78 H78 0.95 ?
C79 C80 1.398(12) ?
C79 C84 1.409(11) ?
C80 C81 1.357(13) ?
C80 H80 0.95 ?
C81 C82 1.385(13) ?
C81 H81 0.95 ?
C82 C83 1.380(13) ?
C82 H82 0.95 ?
C83 C84 1.386(12) ?
C83 H83 0.95 ?
C84 H84 0.95 ?
C85 C90 1.385(12) ?
C85 C86 1.394(13) ?
C86 C87 1.390(13) ?
C86 H86 0.95 ?
C87 C88 1.375(14) ?
C87 H87 0.95 ?
C88 C89 1.376(14) ?
C88 H88 0.95 ?
C89 C90 1.382(12) ?
C89 H89 0.95 ?
C90 H90 0.95 ?
C91 C96 1.384(12) ?
C91 C92 1.412(12) ?
C92 C93 1.380(13) ?
C92 H92 0.95 ?
C93 C94 1.386(14) ?
C93 H93 0.95 ?
C94 C95 1.357(15) ?
C94 H94 0.95 ?
C95 C96 1.404(13) ?
C95 H95 0.95 ?
C96 H96 0.95 ?
C97 C98 1.396(13) ?
C97 C102 1.396(13) ?
C98 C99 1.402(15) ?
C98 H98 0.95 ?
C99 C100 1.372(15) ?
C99 H99 0.95 ?
C100 C101 1.395(15) ?
C100 H100 0.95 ?
C101 C102 1.375(15) ?
C101 H101 0.95 ?
C102 H102 0.95 ?
C103 C104 1.382(16) ?
C103 C108 1.407(16) ?
C104 C105 1.39(2) ?
C104 H104 0.95 ?
C105 C106 1.37(3) ?
C105 H105 0.95 ?
C106 C107 1.37(3) ?
C106 H106 0.95 ?
C107 C108 1.385(17) ?
C107 H107 0.95 ?
C108 H208 0.95 ?
Co4 O7 1.955(6) n
Co4 O8 1.988(6) n
Co4 Cl7 2.226(3) n
Co4 Cl8 2.260(3) n
P7 O7 1.518(6) ?
P7 C109 1.781(9) ?
P7 C115 1.786(8) ?
P7 C121 1.791(9) ?
P8 O8 1.495(6) ?
P8 C127 1.777(9) ?
P8 C133 1.785(9) ?
P8 C139 1.792(9) ?
C109 C110 1.384(12) ?
C109 C114 1.415(13) ?
C110 C111 1.374(13) ?
C110 H110 0.95 ?
C111 C112 1.391(14) ?
C111 H111 0.95 ?
C112 C113 1.367(14) ?
C112 H112 0.95 ?
C113 C114 1.367(13) ?
C113 H113 0.95 ?
C114 H114 0.95 ?
C115 C120 1.385(12) ?
C115 C116 1.392(12) ?
C116 C117 1.375(14) ?
C116 H116 0.95 ?
C117 C118 1.405(16) ?
C117 H117 0.95 ?
C118 C119 1.361(16) ?
C118 H118 0.95 ?
C119 C120 1.377(14) ?
C119 H119 0.95 ?
C120 H120 0.95 ?
C121 C126 1.381(13) ?
C121 C122 1.392(13) ?
C122 C123 1.370(13) ?
C122 H122 0.95 ?
C123 C124 1.385(14) ?
C123 H123 0.95 ?
C124 C125 1.350(14) ?
C124 H124 0.95 ?
C125 C126 1.396(14) ?
C125 H125 0.95 ?
C126 H126 0.95 ?
C127 C132 1.394(13) ?
C127 C128 1.414(13) ?
C128 C129 1.397(14) ?
C128 H128 0.95 ?
C129 C130 1.368(16) ?
C129 H129 0.95 ?
C130 C131 1.355(15) ?
C130 H130 0.95 ?
C131 C132 1.407(14) ?
C131 H131 0.95 ?
C132 H132 0.95 ?
C133 C134 1.387(14) ?
C133 C138 1.391(12) ?
C134 C135 1.416(14) ?
C134 H134 0.95 ?
C135 C136 1.378(14) ?
C135 H135 0.95 ?
C136 C137 1.357(15) ?
C136 H136 0.95 ?
C137 C138 1.396(13) ?
C137 H137 0.95 ?
C138 H138 0.95 ?
C139 C144 1.381(13) ?
C139 C140 1.403(12) ?
C140 C141 1.380(13) ?
C140 H140 0.95 ?
C141 C142 1.360(15) ?
C141 H141 0.95 ?
C142 C143 1.391(15) ?
C142 H142 0.95 ?
C143 C144 1.392(14) ?
C143 H143 0.95 ?
C144 H144 0.95 ?
O9 C145 1.33(4) ?
O9 H9B 0.8402 ?
C145 H145 0.98 ?
C145 H146 0.98 ?
C145 H147 0.98 ?

loop_
_geom_torsion_atom_site_label_1
_geom_torsion_atom_site_label_2
_geom_torsion_atom_site_label_3
_geom_torsion_atom_site_label_4
_geom_torsion
_geom_torsion_publ_flag
C7 P1 O1 Co1 -62.7(9) n
C1 P1 O1 Co1 178.9(7) n
C13 P1 O1 Co1 58.7(9) n
O2 Co1 O1 P1 -5.1(9) ?
Cl1 Co1 O1 P1 110.9(8) y
Cl2 Co1 O1 P1 -118.3(8) y
C19 P2 O2 Co1 -85.6(9) n
C31 P2 O2 Co1 34.6(10) n
C25 P2 O2 Co1 156.5(8) n
O1 Co1 O2 P2 156.5(9) ?
Cl1 Co1 O2 P2 38.4(9) y
Cl2 Co1 O2 P2 -91.9(9) y
O1 P1 C1 C2 43.9(8) ?
C7 P1 C1 C2 -77.5(8) ?
C13 P1 C1 C2 166.8(7) ?
O1 P1 C1 C6 -137.7(8) ?
C7 P1 C1 C6 100.8(8) ?
C13 P1 C1 C6 -14.8(9) ?
C6 C1 C2 C3 0.1(13) ?
P1 C1 C2 C3 178.6(7) ?
C1 C2 C3 C4 1.8(14) ?
C2 C3 C4 C5 -3.0(14) ?
C3 C4 C5 C6 2.1(15) ?
C4 C5 C6 C1 -0.1(14) ?
C2 C1 C6 C5 -1.0(13) ?
P1 C1 C6 C5 -179.4(7) ?
O1 P1 C7 C12 -151.0(7) ?
C1 P1 C7 C12 -31.4(8) ?
C13 P1 C7 C12 84.7(8) ?
O1 P1 C7 C8 29.1(8) ?
C1 P1 C7 C8 148.7(7) ?
C13 P1 C7 C8 -95.2(7) ?
C12 C7 C8 C9 0.4(13) ?
P1 C7 C8 C9 -179.7(8) ?
C7 C8 C9 C10 1.3(15) ?
C8 C9 C10 C11 -2.9(15) ?
C9 C10 C11 C12 3.0(15) ?
C10 C11 C12 C7 -1.3(14) ?
C8 C7 C12 C11 -0.4(13) ?
P1 C7 C12 C11 179.7(7) ?
O1 P1 C13 C18 -142.7(8) ?
C7 P1 C13 C18 -18.8(9) ?
C1 P1 C13 C18 96.6(9) ?
O1 P1 C13 C14 40.1(9) ?
C7 P1 C13 C14 164.0(7) ?
C1 P1 C13 C14 -80.6(8) ?
C18 C13 C14 C15 -2.9(15) ?
P1 C13 C14 C15 174.4(9) ?
C13 C14 C15 C16 1.0(18) ?
C14 C15 C16 C17 1(2) ?
C15 C16 C17 C18 -2(2) ?
C16 C17 C18 C13 0.1(18) ?
C14 C13 C18 C17 2.3(16) ?
P1 C13 C18 C17 -174.9(9) ?
O2 P2 C19 C24 63.9(8) ?
C31 P2 C19 C24 -58.6(8) ?
C25 P2 C19 C24 -177.9(7) ?
O2 P2 C19 C20 -111.3(8) ?
C31 P2 C19 C20 126.2(8) ?
C25 P2 C19 C20 6.9(9) ?
C24 C19 C20 C21 -0.2(14) ?
P2 C19 C20 C21 175.0(7) ?
C19 C20 C21 C22 -0.8(15) ?
C20 C21 C22 C23 1.2(15) ?
C21 C22 C23 C24 -0.7(14) ?
C20 C19 C24 C23 0.7(13) ?
P2 C19 C24 C23 -174.6(7) ?
C22 C23 C24 C19 -0.2(13) ?
O2 P2 C25 C26 23.1(8) ?
C19 P2 C25 C26 -97.4(8) ?
C31 P2 C25 C26 145.4(7) ?
O2 P2 C25 C30 -161.8(7) ?
C19 P2 C25 C30 77.6(8) ?
C31 P2 C25 C30 -39.5(9) ?
C30 C25 C26 C27 1.2(15) ?
P2 C25 C26 C27 176.4(8) ?
C25 C26 C27 C28 1.0(16) ?
C26 C27 C28 C29 -2.1(16) ?
C27 C28 C29 C30 1.0(17) ?
C28 C29 C30 C25 1.2(16) ?
C26 C25 C30 C29 -2.3(14) ?
P2 C25 C30 C29 -177.3(8) ?
O2 P2 C31 C32 18.6(8) ?
C19 P2 C31 C32 141.1(7) ?
C25 P2 C31 C32 -101.7(8) ?
O2 P2 C31 C36 -162.1(7) ?
C19 P2 C31 C36 -39.5(8) ?
C25 P2 C31 C36 77.7(8) ?
C36 C31 C32 C33 1.3(13) ?
P2 C31 C32 C33 -179.3(7) ?
C31 C32 C33 C34 -1.1(15) ?
C32 C33 C34 C35 -0.4(16) ?
C33 C34 C35 C36 1.6(15) ?
C34 C35 C36 C31 -1.4(14) ?
C32 C31 C36 C35 -0.1(13) ?
P2 C31 C36 C35 -179.5(7) ?
C49 P3 O3 Co2 -51.2(9) n
C43 P3 O3 Co2 69.5(9) n
C37 P3 O3 Co2 -173.2(7) n
O4 Co2 O3 P3 -135.9(7) ?
Cl3 Co2 O3 P3 -21.2(8) y
Cl4 Co2 O3 P3 109.5(7) y
C55 P4 O4 Co2 -30.7(8) ?
C61 P4 O4 Co2 -150.8(6) ?
C67 P4 O4 Co2 91.7(7) ?
O3 Co2 O4 P4 -28.3(7) ?
Cl3 Co2 O4 P4 -147.4(6) y
Cl4 Co2 O4 P4 87.5(7) y
O3 P3 C37 C38 -17.4(8) ?
C49 P3 C37 C38 -140.4(7) ?
C43 P3 C37 C38 103.7(7) ?
O3 P3 C37 C42 167.1(7) ?
C49 P3 C37 C42 44.1(9) ?
C43 P3 C37 C42 -71.8(8) ?
C42 C37 C38 C39 1.6(14) ?
P3 C37 C38 C39 -174.1(7) ?
C37 C38 C39 C40 -1.3(14) ?
C38 C39 C40 C41 0.7(15) ?
C39 C40 C41 C42 -0.4(15) ?
C40 C41 C42 C37 0.6(15) ?
C38 C37 C42 C41 -1.2(14) ?
P3 C37 C42 C41 174.2(7) ?
O3 P3 C43 C48 -62.5(8) ?
C49 P3 C43 C48 60.5(8) ?
C37 P3 C43 C48 178.0(7) ?
O3 P3 C43 C44 115.1(8) ?
C49 P3 C43 C44 -121.8(8) ?
C37 P3 C43 C44 -4.3(9) ?
C48 C43 C44 C45 3.2(14) ?
P3 C43 C44 C45 -174.4(8) ?
C43 C44 C45 C46 -0.5(15) ?
C44 C45 C46 C47 -2.5(15) ?
C45 C46 C47 C48 2.8(15) ?
C44 C43 C48 C47 -2.8(14) ?
P3 C43 C48 C47 174.9(7) ?
C46 C47 C48 C43 -0.2(15) ?
O3 P3 C49 C50 -29.7(8) ?
C43 P3 C49 C50 -153.1(7) ?
C37 P3 C49 C50 92.1(8) ?
O3 P3 C49 C54 150.5(7) ?
C43 P3 C49 C54 27.1(9) ?
C37 P3 C49 C54 -87.7(8) ?
C54 C49 C50 C51 1.7(14) ?
P3 C49 C50 C51 -178.2(8) ?
C49 C50 C51 C52 -2.0(16) ?
C50 C51 C52 C53 1.0(16) ?
C51 C52 C53 C54 0.4(16) ?
C52 C53 C54 C49 -0.8(15) ?
C50 C49 C54 C53 -0.3(14) ?
P3 C49 C54 C53 179.6(7) ?
O4 P4 C55 C60 135.9(8) ?
C61 P4 C55 C60 -102.2(8) ?
C67 P4 C55 C60 12.2(9) ?
O4 P4 C55 C56 -46.9(8) ?
C61 P4 C55 C56 75.0(8) ?
C67 P4 C55 C56 -170.6(7) ?
C60 C55 C56 C57 0.2(15) ?
P4 C55 C56 C57 -177.1(8) ?
C55 C56 C57 C58 1.1(18) ?
C56 C57 C58 C59 -1.5(19) ?
C57 C58 C59 C60 0.4(18) ?
C56 C55 C60 C59 -1.2(14) ?
P4 C55 C60 C59 175.9(7) ?
C58 C59 C60 C55 0.9(15) ?
O4 P4 C61 C66 -36.3(8) ?
C55 P4 C61 C66 -159.9(7) ?
C67 P4 C61 C66 84.2(8) ?
O4 P4 C61 C62 143.8(8) ?
C55 P4 C61 C62 20.2(9) ?
C67 P4 C61 C62 -95.8(9) ?
C66 C61 C62 C63 -3.5(15) ?
P4 C61 C62 C63 176.5(8) ?
C61 C62 C63 C64 1.9(18) ?
C62 C63 C64 C65 -0.6(19) ?
C63 C64 C65 C66 1.1(18) ?
C64 C65 C66 C61 -2.8(16) ?
C62 C61 C66 C65 4.0(14) ?
P4 C61 C66 C65 -175.9(8) ?
O4 P4 C67 C68 148.7(8) ?
C55 P4 C67 C68 -86.3(8) ?
C61 P4 C67 C68 28.7(9) ?
O4 P4 C67 C72 -29.8(9) ?
C55 P4 C67 C72 95.2(9) ?
C61 P4 C67 C72 -149.9(8) ?
C72 C67 C68 C69 -0.5(15) ?
P4 C67 C68 C69 -179.0(8) ?
C67 C68 C69 C70 0.8(16) ?
C68 C69 C70 C71 -1.3(18) ?
C69 C70 C71 C72 1.4(19) ?
C70 C71 C72 C67 -1.1(18) ?
C68 C67 C72 C71 0.6(16) ?
P4 C67 C72 C71 179.2(9) ?
C79 P5 O5 Co3 71.1(6) n
C73 P5 O5 Co3 -172.3(5) n
C85 P5 O5 Co3 -52.9(6) n
O6 Co3 O5 P5 -140.3(5) ?
Cl5 Co3 O5 P5 -27.2(6) y
Cl6 Co3 O5 P5 102.9(5) y
C103 P6 O6 Co3 -40.4(8) n
C97 P6 O6 Co3 82.6(7) n
C91 P6 O6 Co3 -159.3(6) n
O5 Co3 O6 P6 -12.5(7) ?
Cl5 Co3 O6 P6 -125.0(6) y
Cl6 Co3 O6 P6 106.2(6) y
O5 P5 C73 C74 -7.3(9) ?
C79 P5 C73 C74 114.5(8) ?
C85 P5 C73 C74 -128.7(8) ?
O5 P5 C73 C78 175.9(8) ?
C79 P5 C73 C78 -62.3(9) ?
C85 P5 C73 C78 54.5(9) ?
C78 C73 C74 C75 -0.5(15) ?
P5 C73 C74 C75 -177.4(9) ?
C73 C74 C75 C76 0.5(17) ?
C74 C75 C76 C77 -0.7(19) ?
C75 C76 C77 C78 0.9(19) ?
C76 C77 C78 C73 -0.9(18) ?
C74 C73 C78 C77 0.7(16) ?
P5 C73 C78 C77 177.5(9) ?
O5 P5 C79 C80 90.4(8) ?
C73 P5 C79 C80 -27.7(8) ?
C85 P5 C79 C80 -144.2(7) ?
O5 P5 C79 C84 -83.4(7) ?
C73 P5 C79 C84 158.5(7) ?
C85 P5 C79 C84 42.0(8) ?
C84 C79 C80 C81 -1.3(13) ?
P5 C79 C80 C81 -175.2(7) ?
C79 C80 C81 C82 -0.3(15) ?
C80 C81 C82 C83 1.9(16) ?
C81 C82 C83 C84 -1.8(14) ?
C82 C83 C84 C79 0.2(13) ?
C80 C79 C84 C83 1.4(12) ?
P5 C79 C84 C83 175.4(6) ?
O5 P5 C85 C90 165.8(7) ?
C79 P5 C85 C90 39.4(8) ?
C73 P5 C85 C90 -75.1(8) ?
O5 P5 C85 C86 -14.1(8) ?
C79 P5 C85 C86 -140.5(7) ?
C73 P5 C85 C86 105.0(7) ?
C90 C85 C86 C87 1.9(14) ?
P5 C85 C86 C87 -178.1(8) ?
C85 C86 C87 C88 -1.1(16) ?
C86 C87 C88 C89 1.5(16) ?
C87 C88 C89 C90 -2.9(15) ?
C88 C89 C90 C85 3.9(13) ?
C86 C85 C90 C89 -3.3(13) ?
P5 C85 C90 C89 176.7(7) ?
O6 P6 C91 C96 138.2(8) ?
C103 P6 C91 C96 16.3(9) ?
C97 P6 C91 C96 -101.1(8) ?
O6 P6 C91 C92 -43.7(8) ?
C103 P6 C91 C92 -165.5(8) ?
C97 P6 C91 C92 77.0(8) ?
C96 C91 C92 C93 0.0(14) ?
P6 C91 C92 C93 -178.3(8) ?
C91 C92 C93 C94 -0.1(15) ?
C92 C93 C94 C95 0.1(16) ?
C93 C94 C95 C96 0.1(17) ?
C92 C91 C96 C95 0.3(14) ?
P6 C91 C96 C95 178.4(8) ?
C94 C95 C96 C91 -0.3(16) ?
O6 P6 C97 C98 151.8(8) ?
C103 P6 C97 C98 -84.0(9) ?
C91 P6 C97 C98 31.6(10) ?
O6 P6 C97 C102 -26.2(10) ?
C103 P6 C97 C102 98.0(9) ?
C91 P6 C97 C102 -146.4(8) ?
C102 C97 C98 C99 0.4(17) ?
P6 C97 C98 C99 -177.6(9) ?
C97 C98 C99 C100 -0.8(19) ?
C98 C99 C100 C101 2(2) ?
C99 C100 C101 C102 -3(2) ?
C100 C101 C102 C97 2.4(19) ?
C98 C97 C102 C101 -1.2(16) ?
P6 C97 C102 C101 176.8(9) ?
O6 P6 C103 C104 138.1(8) ?
C97 P6 C103 C104 14.4(10) ?
C91 P6 C103 C104 -101.1(9) ?
O6 P6 C103 C108 -45.8(9) ?
C97 P6 C103 C108 -169.4(7) ?
C91 P6 C103 C108 75.0(8) ?
C108 C103 C104 C105 -1.7(15) ?
P6 C103 C104 C105 174.5(9) ?
C103 C104 C105 C106 2(2) ?
C104 C105 C106 C107 0(2) ?
C105 C106 C107 C108 -1(2) ?
C106 C107 C108 C103 0.6(18) ?
C104 C103 C108 C107 0.6(14) ?
P6 C103 C108 C107 -175.8(8) ?
C109 P7 O7 Co4 49.4(7) n
C115 P7 O7 Co4 169.3(6) n
C121 P7 O7 Co4 -73.9(7) n
O8 Co4 O7 P7 15.7(7) ?
Cl7 Co4 O7 P7 128.4(6) y
Cl8 Co4 O7 P7 -97.6(6) y
C127 P8 O8 Co4 155.8(7) n
C133 P8 O8 Co4 -85.5(8) n
C139 P8 O8 Co4 34.9(8) n
O7 Co4 O8 P8 156.3(7) ?
Cl7 Co4 O8 P8 42.1(8) y
Cl8 Co4 O8 P8 -91.9(7) y
O7 P7 C109 C110 43.1(8) ?
C115 P7 C109 C110 -78.2(7) ?
C121 P7 C109 C110 167.3(7) ?
O7 P7 C109 C114 -141.5(7) ?
C115 P7 C109 C114 97.2(8) ?
C121 P7 C109 C114 -17.2(8) ?
C114 C109 C110 C111 -1.0(13) ?
P7 C109 C110 C111 174.7(7) ?
C109 C110 C111 C112 1.3(14) ?
C110 C111 C112 C113 -0.3(14) ?
C111 C112 C113 C114 -1.0(15) ?
C112 C113 C114 C109 1.3(15) ?
C110 C109 C114 C113 -0.3(13) ?
P7 C109 C114 C113 -175.8(7) ?
O7 P7 C115 C120 -132.3(8) ?
C109 P7 C115 C120 -9.6(9) ?
C121 P7 C115 C120 107.4(8) ?
O7 P7 C115 C116 50.4(8) ?
C109 P7 C115 C116 173.1(7) ?
C121 P7 C115 C116 -69.9(8) ?
C120 C115 C116 C117 -1.8(14) ?
P7 C115 C116 C117 175.6(8) ?
C115 C116 C117 C118 1.9(15) ?
C116 C117 C118 C119 -1.2(17) ?
C117 C118 C119 C120 0.5(18) ?
C118 C119 C120 C115 -0.3(18) ?
C116 C115 C120 C119 1.0(15) ?
P7 C115 C120 C119 -176.2(9) ?
O7 P7 C121 C126 31.2(9) ?
C109 P7 C121 C126 -93.6(8) ?
C115 P7 C121 C126 150.6(8) ?
O7 P7 C121 C122 -149.6(8) ?
C109 P7 C121 C122 85.6(8) ?
C115 P7 C121 C122 -30.2(9) ?
C126 C121 C122 C123 -0.5(15) ?
P7 C121 C122 C123 -179.7(9) ?
C121 C122 C123 C124 -1.1(17) ?
C122 C123 C124 C125 0.6(17) ?
C123 C124 C125 C126 1.5(16) ?
C122 C121 C126 C125 2.6(14) ?
P7 C121 C126 C125 -178.2(8) ?
C124 C125 C126 C121 -3.1(16) ?
O8 P8 C127 C132 27.2(9) ?
C133 P8 C127 C132 -94.4(8) ?
C139 P8 C127 C132 149.2(8) ?
O8 P8 C127 C128 -155.2(8) ?
C133 P8 C127 C128 83.2(9) ?
C139 P8 C127 C128 -33.2(9) ?
C132 C127 C128 C129 0.2(14) ?
P8 C127 C128 C129 -177.4(8) ?
C127 C128 C129 C130 0.1(16) ?
C128 C129 C130 C131 -0.6(17) ?
C129 C130 C131 C132 0.9(17) ?
C128 C127 C132 C131 0.1(15) ?
P8 C127 C132 C131 177.8(8) ?
C130 C131 C132 C127 -0.6(16) ?
O8 P8 C133 C134 -116.4(8) ?
C127 P8 C133 C134 2.5(9) ?
C139 P8 C133 C134 120.6(8) ?
O8 P8 C133 C138 60.1(8) ?
C127 P8 C133 C138 179.0(7) ?
C139 P8 C133 C138 -62.9(8) ?
C138 C133 C134 C135 -1.3(15) ?
P8 C133 C134 C135 175.2(8) ?
C133 C134 C135 C136 0.8(16) ?
C134 C135 C136 C137 0.5(16) ?
C135 C136 C137 C138 -1.2(16) ?
C134 C133 C138 C137 0.6(14) ?
P8 C133 C138 C137 -176.1(7) ?
C136 C137 C138 C133 0.7(15) ?
O8 P8 C139 C144 22.5(9) ?
C127 P8 C139 C144 -97.2(8) ?
C133 P8 C139 C144 146.0(8) ?
O8 P8 C139 C140 -156.2(7) ?
C127 P8 C139 C140 84.0(8) ?
C133 P8 C139 C140 -32.8(9) ?
C144 C139 C140 C141 1.8(14) ?
P8 C139 C140 C141 -179.5(7) ?
C139 C140 C141 C142 -1.6(15) ?
C140 C141 C142 C143 2.3(16) ?
C141 C142 C143 C144 -3.2(17) ?
C140 C139 C144 C143 -2.7(15) ?
P8 C139 C144 C143 178.5(8) ?
C142 C143 C144 C139 3.5(17) ?
